data_4133434
loop_
_publ_author_name
'Hosier, Christopher A.'
'Ackerson, Christopher J.'

_publ_section_title
;
 Regiochemistry of Thiolate for Selenolate Ligand Exchange on Gold
 Clusters.
;
_journal_issue 1
_journal_name_full 'Journal of the American Chemical Society'
_journal_page_first 309
_journal_page_last 314
_journal_paper_doi 10.1021/jacs.8b10013
_journal_volume 141
_journal_year 2019
_chemical_formula_moiety 'C108 H90 Au25 S2.20 Se15.80, C12 N'
_chemical_formula_sum 'C120 H90 Au25 N S2.2 Se15.8'
_chemical_formula_weight 7788.19
_space_group_crystal_system triclinic
_space_group_IT_number 2
_space_group_name_Hall '-P 1'
_space_group_name_H-M_alt 'P -1'
_atom_sites_solution_hydrogens geom
_audit_creation_method SHELXL-2014/7
_cell_angle_alpha 83.27(3)
_cell_angle_beta 80.28(3)
_cell_angle_gamma 81.98(3)
_cell_formula_units_Z 2
_cell_length_a 16.587(3)
_cell_length_b 20.288(4)
_cell_length_c 23.765(5)
_cell_measurement_reflns_used 11620
_cell_measurement_temperature 100(2)
_cell_measurement_theta_max 28.766
_cell_measurement_theta_min 1.228
_cell_volume 7769(3)
_computing_structure_refinement 'SHELXL-2014/7 (Sheldrick, 2014)'
_diffrn_ambient_temperature 100(2)
_diffrn_measured_fraction_theta_full 0.820
_diffrn_measured_fraction_theta_max 0.875
_diffrn_measurement_device_type Synchrotron
_diffrn_radiation_type Synchrotron
_diffrn_radiation_wavelength 1.000
_diffrn_reflns_av_R_equivalents 0.0788
_diffrn_reflns_av_unetI/netI 0.1332
_diffrn_reflns_Laue_measured_fraction_full 0.820
_diffrn_reflns_Laue_measured_fraction_max 0.875
_diffrn_reflns_limit_h_max 15
_diffrn_reflns_limit_h_min -15
_diffrn_reflns_limit_k_max 18
_diffrn_reflns_limit_k_min -18
_diffrn_reflns_limit_l_max 22
_diffrn_reflns_limit_l_min -22
_diffrn_reflns_number 22905
_diffrn_reflns_point_group_measured_fraction_full 0.820
_diffrn_reflns_point_group_measured_fraction_max 0.875
_diffrn_reflns_theta_full 11.660
_diffrn_reflns_theta_max 27.858
_diffrn_reflns_theta_min 1.229
_diffrn_source 'Advanced Light Source Beamline 4.2.2'
_exptl_absorpt_coefficient_mu 35.857
_exptl_crystal_colour Black
_exptl_crystal_density_diffrn 3.329
_exptl_crystal_description 'Parallelogram prism'
_exptl_crystal_F_000 6729
_refine_diff_density_max 1.703
_refine_diff_density_min -1.872
_refine_diff_density_rms 0.223
_refine_ls_extinction_method none
_refine_ls_goodness_of_fit_ref 1.090
_refine_ls_hydrogen_treatment constr
_refine_ls_matrix_type full
_refine_ls_number_parameters 1267
_refine_ls_number_reflns 11620
_refine_ls_number_restraints 972
_refine_ls_restrained_S_all 1.057
_refine_ls_R_factor_all 0.0782
_refine_ls_R_factor_gt 0.0614
_refine_ls_shift/su_max 0.001
_refine_ls_shift/su_mean 0.000
_refine_ls_structure_factor_coef Fsqd
_refine_ls_weighting_details 'w=1/[\s^2^(Fo^2^)+(0.0697P)^2^+67.4455P] where P=(Fo^2^+2Fc^2^)/3'
_refine_ls_weighting_scheme calc
_refine_ls_wR_factor_gt 0.1801
_refine_ls_wR_factor_ref 0.1890
_reflns_Friedel_coverage 0.000
_reflns_number_gt 8966
_reflns_number_total 11620
_reflns_threshold_expression 'I > 2\s(I)'
_cod_data_source_file ja8b10013_si_001.cif
_cod_data_source_block CH5-01
_cod_original_formula_sum 'C120 H90 Au25 N S2.20 Se15.80'
_cod_database_code 4133434
_shelx_shelxl_version_number 2014/7
_shelx_space_group_comment
;
The symmetry employed for this shelxl refinement is uniquely defined
by the following loop, which should always be used as a source of
symmetry information in preference to the above space-group names.
They are only intended as comments.
;

loop_
_space_group_symop_operation_xyz
'x, y, z'
'-x, -y, -z'

loop_
_atom_site_label
_atom_site_type_symbol
_atom_site_fract_x
_atom_site_fract_y
_atom_site_fract_z
_atom_site_U_iso_or_equiv
_atom_site_adp_type
_atom_site_occupancy
_atom_site_site_symmetry_order
_atom_site_calc_flag
_atom_site_refinement_flags_posn
_atom_site_refinement_flags_adp
_atom_site_refinement_flags_occupancy
_atom_site_disorder_assembly
_atom_site_disorder_group
Au1 Au 0.74545(5) 0.74678(5) 0.25210(4) 0.0497(4) Uani 1 1 d . . . . .
Au2 Au 0.82629(7) 0.84314(6) 0.18086(5) 0.0565(4) Uani 1 1 d . . . . .
Au3 Au 0.68206(7) 0.78064(6) 0.36260(5) 0.0568(4) Uani 1 1 d . . . . .
Au4 Au 0.82657(7) 0.67890(6) 0.33878(5) 0.0549(4) Uani 1 1 d . . . . .
Au5 Au 0.66540(7) 0.64945(6) 0.32129(5) 0.0555(4) Uani 1 1 d . . . . .
Au6 Au 0.84425(7) 0.81386(6) 0.30387(5) 0.0585(4) Uani 1 1 d . . . . .
Au7 Au 0.66409(7) 0.81525(6) 0.16515(5) 0.0564(4) Uani 1 1 d . . . . .
Au8 Au 0.64153(7) 0.68112(6) 0.20258(5) 0.0610(4) Uani 1 1 d . . . . .
Au9 Au 0.57635(7) 0.77997(6) 0.28071(5) 0.0567(4) Uani 1 1 d . . . . .
Au10 Au 0.80581(7) 0.71398(6) 0.14233(5) 0.0579(4) Uani 1 1 d . . . . .
Au11 Au 0.94750(8) 0.60384(7) 0.13305(6) 0.0738(4) Uani 1 1 d . . . . .
Au12 Au 0.78701(7) 0.52703(6) 0.35719(6) 0.0632(4) Uani 1 1 d . . . . .
Au13 Au 0.70534(7) 0.96307(6) 0.14423(6) 0.0644(4) Uani 1 1 d . . . . .
Au14 Au 0.91487(7) 0.71507(6) 0.22077(5) 0.0569(4) Uani 1 1 d . . . . .
Au15 Au 0.66766(8) 0.72624(7) 0.06700(6) 0.0734(4) Uani 1 1 d . . . . .
Au16 Au 0.69292(7) 0.88125(6) 0.26644(5) 0.0577(4) Uani 1 1 d . . . . .
Au17 Au 0.53238(8) 0.88837(7) 0.35972(6) 0.0723(4) Uani 1 1 d . . . . .
Au18 Au 0.82400(8) 0.76374(7) 0.43563(6) 0.0689(4) Uani 1 1 d . . . . .
Au19 Au 1.00186(7) 0.71978(7) 0.33099(6) 0.0676(4) Uani 1 1 d . . . . .
Au20 Au 0.97622(8) 0.77965(7) 0.09813(6) 0.0688(4) Uani 1 1 d . . . . .
Au21 Au 0.80761(7) 0.61207(6) 0.24158(5) 0.0571(4) Uani 1 1 d . . . . .
Au22 Au 0.51554(8) 0.71270(7) 0.40563(6) 0.0674(4) Uani 1 1 d . . . . .
Au23 Au 0.49091(8) 0.77574(7) 0.16763(6) 0.0735(5) Uani 1 1 d . . . . .
Au24 Au 0.84329(8) 0.95944(7) 0.24876(6) 0.0760(5) Uani 1 1 d . . . . .
Au25 Au 0.66590(9) 0.53190(7) 0.24124(6) 0.0797(5) Uani 1 1 d . . . . .
Se16 Se 0.63443(19) 0.90528(17) 0.08813(15) 0.0668(10) Uani 1 1 d . U . . .
Se13 Se 0.85894(19) 0.58612(17) 0.41250(15) 0.0644(10) Uani 1 1 d . U . . .
Se1 Se 0.8144(2) 0.7051(2) 0.03695(16) 0.0817(11) Uani 1 1 d . U . . .
S2 S 0.5209(3) 0.7270(2) 0.07877(18) 0.079(2) Uani 0.22(2) 1 d . U P A 1
Se2 Se 0.5209(3) 0.7270(2) 0.07877(18) 0.079(2) Uani 0.78(2) 1 d . U P A 2
S3 S 0.4353(2) 0.8184(2) 0.25767(17) 0.0746(19) Uani 0.18(2) 1 d . U P A 1
Se3 Se 0.4353(2) 0.8184(2) 0.25767(17) 0.0746(19) Uani 0.82(2) 1 d . U P A 2
S4 S 0.6769(2) 0.77370(19) 0.46908(16) 0.0760(17) Uani 0.056(19) 1 d . U P B 1
Se4 Se 0.6769(2) 0.77370(19) 0.46908(16) 0.0760(17) Uani 0.944(19) 1 d . U P B 2
S5 S 0.9704(2) 0.7662(2) 0.42157(18) 0.071(2) Uani 0.25(2) 1 d . U P B 1
Se5 Se 0.9704(2) 0.7662(2) 0.42157(18) 0.071(2) Uani 0.75(2) 1 d . U P B 2
S6 S 1.0588(2) 0.68318(19) 0.23773(16) 0.0686(18) Uani 0.12(2) 1 d . U P B 1
Se6 Se 1.0588(2) 0.68318(19) 0.23773(16) 0.0686(18) Uani 0.88(2) 1 d . U P B 2
S7 S 0.5873(2) 0.97665(18) 0.29340(18) 0.0806(19) Uani 0.09(2) 1 d . U P C 1
Se7 Se 0.5873(2) 0.97665(18) 0.29340(18) 0.0806(19) Uani 0.91(2) 1 d . U P C 2
S8 S 0.4622(3) 0.8211(2) 0.43596(19) 0.085(2) Uani 0.19(2) 1 d . U P C 1
Se8 Se 0.4622(3) 0.8211(2) 0.43596(19) 0.085(2) Uani 0.81(2) 1 d . U P C 2
S9 S 0.55767(19) 0.59611(17) 0.38949(14) 0.0616(16) Uani 0.06(2) 1 d . U P C 1
Se9 Se 0.55767(19) 0.59611(17) 0.38949(14) 0.0616(16) Uani 0.94(2) 1 d . U P C 2
S10 S 0.8779(2) 0.51375(19) 0.18753(17) 0.0784(19) Uani 0.12(2) 1 d . U P D 1
Se10 Se 0.8779(2) 0.51375(19) 0.18753(17) 0.0784(19) Uani 0.88(2) 1 d . U P D 2
S11 S 1.0252(3) 0.6738(2) 0.06317(18) 0.076(2) Uani 0.26(2) 1 d . U P D 1
Se11 Se 1.0252(3) 0.6738(2) 0.06317(18) 0.076(2) Uani 0.74(2) 1 d . U P D 2
S12 S 0.93410(19) 0.89673(16) 0.11151(15) 0.0609(16) Uani 0.07(2) 1 d . U P D 1
Se12 Se 0.93410(19) 0.89673(16) 0.11151(15) 0.0609(16) Uani 0.93(2) 1 d . U P D 2
S14 S 0.7331(2) 0.4528(2) 0.30556(19) 0.081(2) Uani 0.18(2) 1 d . U P E 1
Se14 Se 0.7331(2) 0.4528(2) 0.30556(19) 0.081(2) Uani 0.82(2) 1 d . U P E 2
S15 S 0.5869(3) 0.5855(2) 0.16830(19) 0.100(2) Uani 0.05(2) 1 d . U P E 1
Se15 Se 0.5869(3) 0.5855(2) 0.16830(19) 0.100(2) Uani 0.95(2) 1 d . U P E 2
S17 S 0.7587(2) 1.03868(19) 0.19444(18) 0.0739(19) Uani 0.19(2) 1 d . U P F 1
Se17 Se 0.7587(2) 1.03868(19) 0.19444(18) 0.0739(19) Uani 0.81(2) 1 d . U P F 2
S18 S 0.9388(2) 0.8974(2) 0.3078(2) 0.088(2) Uani 0.14(2) 1 d . U P F 1
Se18 Se 0.9388(2) 0.8974(2) 0.3078(2) 0.088(2) Uani 0.86(2) 1 d . U P F 2
C18 C 0.2858(13) 0.7656(11) 0.3048(11) 0.140(11) Uani 1 1 d G U . . .
H17 H 0.2625 0.8092 0.2958 0.168 Uiso 1 1 calc R U . . .
C13 C 0.3706(12) 0.7487(12) 0.2927(10) 0.098(8) Uani 1 1 d G U . . .
C14 C 0.4054(9) 0.6836(13) 0.3063(11) 0.151(12) Uani 1 1 d G U . . .
H13 H 0.4622 0.6723 0.2982 0.181 Uiso 1 1 calc R U . . .
C15 C 0.3554(14) 0.6355(11) 0.3320(12) 0.147(12) Uani 1 1 d G U . . .
H14 H 0.3787 0.5919 0.3411 0.176 Uiso 1 1 calc R U . . .
C16 C 0.2706(13) 0.6524(13) 0.3441(11) 0.168(14) Uani 1 1 d G U . . .
H15 H 0.2371 0.6201 0.3613 0.202 Uiso 1 1 calc R U . . .
C17 C 0.2358(9) 0.7175(15) 0.3305(11) 0.135(12) Uani 1 1 d G U . . .
H16 H 0.1790 0.7288 0.3386 0.162 Uiso 1 1 calc R U . . .
C12 C 0.4022(10) 0.8216(11) 0.0301(7) 0.085(8) Uani 1 1 d G U . . .
H12 H 0.3670 0.8072 0.0626 0.102 Uiso 1 1 calc R U . . .
C7 C 0.4852(11) 0.7964(9) 0.0227(8) 0.079(7) Uani 1 1 d G U . . .
C8 C 0.5377(8) 0.8180(9) -0.0259(9) 0.075(8) Uani 1 1 d G U . . .
H8 H 0.5933 0.8011 -0.0308 0.091 Uiso 1 1 calc R U . . .
C9 C 0.5072(12) 0.8647(10) -0.0671(7) 0.091(9) Uani 1 1 d G U . . .
H9 H 0.5424 0.8791 -0.0996 0.109 Uiso 1 1 calc R U . . .
C10 C 0.4242(13) 0.8899(9) -0.0598(8) 0.099(9) Uani 1 1 d G U . . .
H10 H 0.4038 0.9211 -0.0874 0.119 Uiso 1 1 calc R U . . .
C11 C 0.3717(9) 0.8683(10) -0.0112(9) 0.095(9) Uani 1 1 d G U . . .
H11 H 0.3161 0.8852 -0.0063 0.114 Uiso 1 1 calc R U . . .
C2 C 0.8921(14) 0.5842(13) -0.0087(10) 0.121(11) Uani 1 1 d G U . . .
H2 H 0.9297 0.6111 -0.0301 0.145 Uiso 1 1 calc R U . . .
C1 C 0.8250(15) 0.6126(8) 0.0277(10) 0.096(8) Uani 1 1 d G U . . .
C6 C 0.7689(13) 0.5725(12) 0.0597(9) 0.129(11) Uani 1 1 d G U . . .
H6 H 0.7240 0.5915 0.0841 0.155 Uiso 1 1 calc R U . . .
C5 C 0.7799(16) 0.5040(11) 0.0552(10) 0.175(13) Uani 1 1 d G U . . .
H5 H 0.7424 0.4772 0.0766 0.210 Uiso 1 1 calc R U . . .
C4 C 0.8471(18) 0.4756(8) 0.0188(12) 0.164(13) Uani 1 1 d G U . . .
H4 H 0.8544 0.4298 0.0159 0.197 Uiso 1 1 calc R U . . .
C3 C 0.9031(13) 0.5157(13) -0.0131(10) 0.142(12) Uani 1 1 d G U . . .
H3 H 0.9480 0.4968 -0.0375 0.170 Uiso 1 1 calc R U . . .
C19 C 0.6624(11) 0.8535(10) 0.4986(10) 0.083(7) Uani 1 1 d G U . . .
C20 C 0.6291(12) 0.9112(13) 0.4690(8) 0.098(9) Uani 1 1 d G U . B .
H20 H 0.6210 0.9106 0.4313 0.118 Uiso 1 1 calc R U . . .
C21 C 0.6077(12) 0.9700(10) 0.4957(11) 0.118(10) Uani 1 1 d G U . B .
H21 H 0.5854 1.0086 0.4759 0.141 Uiso 1 1 calc R U . . .
C22 C 0.6197(13) 0.9710(10) 0.5521(11) 0.125(11) Uani 1 1 d G U . B .
H22 H 0.6054 1.0103 0.5700 0.150 Uiso 1 1 calc R U . . .
C23 C 0.6530(14) 0.9132(13) 0.5817(8) 0.138(12) Uani 1 1 d G U . B .
H23 H 0.6610 0.9139 0.6194 0.165 Uiso 1 1 calc R U . . .
C24 C 0.6744(13) 0.8545(10) 0.5550(10) 0.122(10) Uani 1 1 d G U . B .
H24 H 0.6967 0.8159 0.5748 0.147 Uiso 1 1 calc R U . . .
C27 C 0.9875(12) 0.6285(10) 0.5654(7) 0.096(9) Uani 1 1 d G U . . .
H27 H 0.9514 0.6126 0.5968 0.115 Uiso 1 1 calc R U . . .
C26 C 0.9572(8) 0.6731(10) 0.5226(9) 0.076(8) Uani 1 1 d G U . . .
H26 H 0.9010 0.6869 0.5254 0.091 Uiso 1 1 calc R U . . .
C25 C 1.0111(11) 0.6968(9) 0.4757(8) 0.083(7) Uani 1 1 d G U . . .
C30 C 1.0952(10) 0.6761(10) 0.4716(7) 0.078(8) Uani 1 1 d G U . . .
H30 H 1.1313 0.6920 0.4402 0.093 Uiso 1 1 calc R U . . .
C29 C 1.1254(8) 0.6315(10) 0.5144(9) 0.087(8) Uani 1 1 d G U . . .
H29 H 1.1817 0.6177 0.5116 0.104 Uiso 1 1 calc R U . . .
C28 C 1.0716(13) 0.6078(9) 0.5613(8) 0.089(8) Uani 1 1 d G U . . .
H28 H 1.0918 0.5780 0.5899 0.106 Uiso 1 1 calc R U . . .
C32 C 1.2003(12) 0.7431(9) 0.1871(10) 0.117(10) Uani 1 1 d G U . . .
H32 H 1.2246 0.6989 0.1898 0.140 Uiso 1 1 calc R U . . .
C31 C 1.1163(11) 0.7583(10) 0.2056(9) 0.071(7) Uani 1 1 d G U . . .
C36 C 1.0801(9) 0.8243(11) 0.2015(9) 0.114(10) Uani 1 1 d G U . . .
H36 H 1.0239 0.8345 0.2139 0.137 Uiso 1 1 calc R U . . .
C35 C 1.1277(13) 0.8752(9) 0.1790(11) 0.120(11) Uani 1 1 d G U . . .
H35 H 1.1035 0.9194 0.1763 0.144 Uiso 1 1 calc R U . . .
C34 C 1.2117(12) 0.8600(11) 0.1605(10) 0.118(11) Uani 1 1 d G U . . .
H34 H 1.2435 0.8940 0.1454 0.142 Uiso 1 1 calc R U . . .
C33 C 1.2479(9) 0.7939(12) 0.1645(10) 0.121(11) Uani 1 1 d G U . . .
H33 H 1.3041 0.7838 0.1522 0.145 Uiso 1 1 calc R U . . .
C95 C 0.4123(12) 0.9919(11) 0.1798(7) 0.099(9) Uani 1 1 d G U . . .
H95 H 0.3926 1.0047 0.2164 0.118 Uiso 1 1 calc R U . . .
C94 C 0.3606(8) 1.0012(10) 0.1384(9) 0.100(9) Uani 1 1 d G U . . .
H94 H 0.3062 1.0203 0.1474 0.120 Uiso 1 1 calc R U . . .
C93 C 0.3901(10) 0.9820(10) 0.0837(8) 0.090(9) Uani 1 1 d G U . . .
H93 H 0.3554 0.9882 0.0561 0.108 Uiso 1 1 calc R U . . .
C92 C 0.4713(11) 0.9535(10) 0.0703(7) 0.079(8) Uani 1 1 d G U . . .
H92 H 0.4910 0.9407 0.0337 0.095 Uiso 1 1 calc R U . . .
C91 C 0.5230(8) 0.9442(9) 0.1116(8) 0.064(7) Uani 1 1 d G U . . .
C96 C 0.4936(11) 0.9634(10) 0.1663(7) 0.093(9) Uani 1 1 d G U . . .
H96 H 0.5282 0.9572 0.1940 0.112 Uiso 1 1 calc R U . . .
C102 C 0.8015(9) 1.1175(10) 0.0925(9) 0.096(9) Uani 1 1 d G U . . .
H102 H 0.7460 1.1192 0.0898 0.115 Uiso 1 1 calc R U . . .
C97 C 0.8329(10) 1.0810(9) 0.1389(7) 0.072(7) Uani 1 1 d G U . . .
C98 C 0.9159(11) 1.0785(8) 0.1430(7) 0.076(8) Uani 1 1 d G U . . .
H98 H 0.9370 1.0540 0.1741 0.091 Uiso 1 1 calc R U . . .
C99 C 0.9675(8) 1.1125(9) 0.1007(9) 0.072(8) Uani 1 1 d G U . . .
H99 H 1.0231 1.1109 0.1035 0.087 Uiso 1 1 calc R U . . .
C100 C 0.9361(12) 1.1491(9) 0.0543(7) 0.091(9) Uani 1 1 d G U . . .
H100 H 0.9706 1.1718 0.0260 0.109 Uiso 1 1 calc R U . . .
C101 C 0.8531(13) 1.1516(9) 0.0502(7) 0.106(10) Uani 1 1 d G U . . .
H101 H 0.8321 1.1760 0.0192 0.128 Uiso 1 1 calc R U . . .
C103 C 0.9065(18) 0.9312(12) 0.3684(10) 0.110(9) Uani 1 1 d G U . . .
C104 C 0.8362(14) 0.9271(11) 0.4091(12) 0.144(12) Uani 1 1 d G U . F .
H104 H 0.7949 0.9034 0.4029 0.172 Uiso 1 1 calc R U . . .
C105 C 0.8276(14) 0.9584(14) 0.4592(11) 0.167(13) Uani 1 1 d G U . F .
H105 H 0.7805 0.9557 0.4864 0.200 Uiso 1 1 calc R U . . .
C106 C 0.8893(19) 0.9939(14) 0.4684(11) 0.196(14) Uani 1 1 d G U . F .
H106 H 0.8835 1.0148 0.5019 0.235 Uiso 1 1 calc R U . . .
C107 C 0.9596(15) 0.9980(14) 0.4277(15) 0.217(16) Uani 1 1 d G U . F .
H107 H 1.0009 1.0217 0.4339 0.260 Uiso 1 1 calc R U . . .
C108 C 0.9682(13) 0.9667(14) 0.3777(13) 0.206(16) Uani 1 1 d G U . F .
H108 H 1.0153 0.9694 0.3504 0.248 Uiso 1 1 calc R U . . .
C73 C 0.9721(7) 0.5556(8) 0.3876(8) 0.053(6) Uani 1 1 d G U . . .
C74 C 1.0039(11) 0.5432(9) 0.3313(7) 0.072(7) Uani 1 1 d G U . . .
H74 H 0.9697 0.5503 0.3034 0.087 Uiso 1 1 calc R U . . .
C75 C 1.0870(12) 0.5202(9) 0.3167(7) 0.084(8) Uani 1 1 d G U . . .
H75 H 1.1083 0.5120 0.2791 0.101 Uiso 1 1 calc R U . . .
C76 C 1.1382(8) 0.5096(8) 0.3584(9) 0.078(8) Uani 1 1 d G U . . .
H76 H 1.1938 0.4942 0.3486 0.094 Uiso 1 1 calc R U . . .
C77 C 1.1064(10) 0.5219(9) 0.4146(8) 0.081(8) Uani 1 1 d G U . . .
H77 H 1.1407 0.5148 0.4425 0.097 Uiso 1 1 calc R U . . .
C78 C 1.0233(10) 0.5449(9) 0.4292(6) 0.070(7) Uani 1 1 d G U . . .
H78 H 1.0021 0.5532 0.4669 0.084 Uiso 1 1 calc R U . . .
C84 C 0.6736(11) 0.3626(11) 0.3958(10) 0.121(10) Uani 1 1 d G U . . .
H84 H 0.7285 0.3530 0.4012 0.145 Uiso 1 1 calc R U . . .
C79 C 0.6515(11) 0.4115(10) 0.3532(9) 0.084(7) Uani 1 1 d G U . . .
C80 C 0.5696(13) 0.4259(9) 0.3452(8) 0.093(9) Uani 1 1 d G U . . .
H80 H 0.5548 0.4586 0.3167 0.111 Uiso 1 1 calc R U . . .
C81 C 0.5098(10) 0.3915(11) 0.3799(10) 0.102(9) Uani 1 1 d G U . . .
H81 H 0.4549 0.4012 0.3746 0.122 Uiso 1 1 calc R U . . .
C82 C 0.5319(14) 0.3427(10) 0.4226(9) 0.134(12) Uani 1 1 d G U . . .
H82 H 0.4919 0.3197 0.4458 0.160 Uiso 1 1 calc R U . . .
C83 C 0.6138(16) 0.3283(9) 0.4305(8) 0.131(12) Uani 1 1 d G U . . .
H83 H 0.6286 0.2956 0.4590 0.157 Uiso 1 1 calc R U . . .
C50 C 0.5991(11) 0.4950(10) 0.4758(8) 0.074(8) Uani 1 1 d G U . . .
H50 H 0.5676 0.4709 0.4588 0.089 Uiso 1 1 calc R U . . .
C49 C 0.6085(11) 0.5609(10) 0.4550(7) 0.072(7) Uani 1 1 d G U . . .
C54 C 0.6557(11) 0.5969(7) 0.4804(9) 0.075(8) Uani 1 1 d G U . . .
H54 H 0.6619 0.6410 0.4664 0.090 Uiso 1 1 calc R U . . .
C53 C 0.6934(10) 0.5671(10) 0.5265(8) 0.085(8) Uani 1 1 d G U . . .
H53 H 0.7250 0.5912 0.5435 0.102 Uiso 1 1 calc R U . . .
C52 C 0.6841(11) 0.5012(10) 0.5473(7) 0.087(9) Uani 1 1 d G U . . .
H52 H 0.7094 0.4813 0.5782 0.104 Uiso 1 1 calc R U . . .
C51 C 0.6369(12) 0.4652(7) 0.5219(9) 0.081(8) Uani 1 1 d G U . . .
H51 H 0.6307 0.4211 0.5358 0.097 Uiso 1 1 calc R U . . .
C43 C 0.3481(10) 0.8383(13) 0.4254(11) 0.117(9) Uani 1 1 d G U . . .
C48 C 0.2895(15) 0.8026(12) 0.4600(10) 0.124(11) Uani 1 1 d G U . C .
H48 H 0.3055 0.7690 0.4874 0.148 Uiso 1 1 calc R U . . .
C47 C 0.2069(13) 0.8171(14) 0.4536(11) 0.133(12) Uani 1 1 d G U . C .
H47 H 0.1677 0.7933 0.4768 0.160 Uiso 1 1 calc R U . . .
C46 C 0.1830(10) 0.8674(15) 0.4126(14) 0.175(14) Uani 1 1 d G U . C .
H46 H 0.1277 0.8771 0.4083 0.210 Uiso 1 1 calc R U . . .
C45 C 0.2415(16) 0.9031(12) 0.3780(12) 0.175(14) Uani 1 1 d G U . C .
H45 H 0.2255 0.9367 0.3506 0.210 Uiso 1 1 calc R U . . .
C44 C 0.3241(14) 0.8885(12) 0.3844(11) 0.145(12) Uani 1 1 d G U . C .
H44 H 0.3633 0.9124 0.3612 0.173 Uiso 1 1 calc R U . . .
C42 C 0.5546(12) 1.0846(13) 0.3559(11) 0.138(11) Uani 1 1 d G U . . .
H42 H 0.5024 1.0879 0.3457 0.166 Uiso 1 1 calc R U . . .
C37 C 0.6148(16) 1.0335(11) 0.3377(9) 0.109(9) Uani 1 1 d G U . . .
C38 C 0.6929(14) 1.0286(10) 0.3529(10) 0.127(11) Uani 1 1 d G U . . .
H38 H 0.7332 0.9943 0.3407 0.153 Uiso 1 1 calc R U . . .
C39 C 0.7108(13) 1.0749(13) 0.3862(10) 0.132(11) Uani 1 1 d G U . . .
H39 H 0.7631 1.0716 0.3964 0.158 Uiso 1 1 calc R U . . .
C40 C 0.6506(17) 1.1261(11) 0.4044(9) 0.137(12) Uani 1 1 d G U . . .
H40 H 0.6626 1.1571 0.4268 0.164 Uiso 1 1 calc R U . . .
C41 C 0.5725(15) 1.1310(11) 0.3892(11) 0.154(13) Uani 1 1 d G U . . .
H41 H 0.5323 1.1652 0.4014 0.184 Uiso 1 1 calc R U . . .
C67 C 0.8845(11) 0.9246(10) 0.0454(7) 0.066(7) Uani 1 1 d G U . . .
C68 C 0.8987(11) 0.9878(9) 0.0192(8) 0.070(7) Uani 1 1 d G U . D .
H68 H 0.9299 1.0135 0.0349 0.084 Uiso 1 1 calc R U . . .
C69 C 0.8663(12) 1.0125(8) -0.0304(9) 0.096(9) Uani 1 1 d G U . D .
H69 H 0.8758 1.0547 -0.0480 0.115 Uiso 1 1 calc R U . . .
C70 C 0.8196(11) 0.9740(11) -0.0539(7) 0.095(9) Uani 1 1 d G U . D .
H70 H 0.7979 0.9906 -0.0871 0.114 Uiso 1 1 calc R U . . .
C71 C 0.8054(10) 0.9109(10) -0.0277(9) 0.081(8) Uani 1 1 d G U . D .
H71 H 0.7742 0.8852 -0.0434 0.098 Uiso 1 1 calc R U . . .
C72 C 0.8379(11) 0.8862(7) 0.0219(9) 0.072(8) Uani 1 1 d G U . D .
H72 H 0.8283 0.8439 0.0395 0.086 Uiso 1 1 calc R U . . .
C66 C 1.1615(13) 0.6013(11) 0.1136(10) 0.120(10) Uani 1 1 d G U . . .
H66 H 1.1229 0.5767 0.1366 0.144 Uiso 1 1 calc R U . . .
C61 C 1.1358(11) 0.6555(12) 0.0766(11) 0.096(8) Uani 1 1 d G U . . .
C62 C 1.1934(16) 0.6923(10) 0.0423(10) 0.124(11) Uani 1 1 d G U . . .
H62 H 1.1762 0.7286 0.0176 0.149 Uiso 1 1 calc R U . . .
C63 C 1.2769(14) 0.6749(13) 0.0448(11) 0.141(12) Uani 1 1 d G U . . .
H63 H 1.3155 0.6995 0.0218 0.170 Uiso 1 1 calc R U . . .
C64 C 1.3027(10) 0.6206(14) 0.0817(13) 0.149(12) Uani 1 1 d G U . . .
H64 H 1.3585 0.6090 0.0834 0.178 Uiso 1 1 calc R U . . .
C65 C 1.2450(15) 0.5839(11) 0.1161(11) 0.143(12) Uani 1 1 d G U . . .
H65 H 1.2623 0.5476 0.1408 0.172 Uiso 1 1 calc R U . . .
C55 C 0.9695(12) 0.4577(10) 0.2164(10) 0.106(9) Uani 1 1 d G U . . .
C60 C 0.9578(11) 0.4156(12) 0.2669(9) 0.106(9) Uani 1 1 d G U . D .
H60 H 0.9071 0.4190 0.2907 0.127 Uiso 1 1 calc R U . . .
C59 C 1.0218(15) 0.3685(10) 0.2817(8) 0.118(10) Uani 1 1 d G U . D .
H59 H 1.0140 0.3403 0.3154 0.141 Uiso 1 1 calc R U . . .
C58 C 1.0976(12) 0.3634(10) 0.2460(11) 0.119(11) Uani 1 1 d G U . D .
H58 H 1.1405 0.3319 0.2559 0.143 Uiso 1 1 calc R U . . .
C57 C 1.1093(11) 0.4056(13) 0.1956(10) 0.142(12) Uani 1 1 d G U . D .
H57 H 1.1600 0.4022 0.1718 0.170 Uiso 1 1 calc R U . . .
C56 C 1.0452(15) 0.4527(11) 0.1808(9) 0.156(13) Uani 1 1 d G U . D .
H56 H 1.0531 0.4809 0.1471 0.188 Uiso 1 1 calc R U . . .
C85 C 0.4853(15) 0.5575(15) 0.2009(12) 0.153(10) Uani 1 1 d G U . . .
C86 C 0.413(2) 0.6009(11) 0.2010(13) 0.194(14) Uani 1 1 d G U . E .
H86 H 0.4142 0.6452 0.1859 0.232 Uiso 1 1 calc R U . . .
C87 C 0.3375(16) 0.5781(15) 0.2236(14) 0.218(15) Uani 1 1 d G U . E .
H87 H 0.2888 0.6072 0.2236 0.262 Uiso 1 1 calc R U . . .
C88 C 0.3350(14) 0.5120(17) 0.2462(13) 0.215(16) Uani 1 1 d G U . E .
H88 H 0.2847 0.4967 0.2613 0.258 Uiso 1 1 calc R U . . .
C89 C 0.4077(19) 0.4686(12) 0.2462(13) 0.221(16) Uani 1 1 d G U . E .
H89 H 0.4060 0.4243 0.2613 0.265 Uiso 1 1 calc R U . . .
C90 C 0.4828(15) 0.4914(13) 0.2235(14) 0.207(14) Uani 1 1 d G U . E .
H90 H 0.5314 0.4623 0.2235 0.248 Uiso 1 1 calc R U . . .
C121 C 1.003(5) 0.266(3) 0.151(3) 0.25(2) Uani 1 1 d . U . . .
C120 C 0.945(5) 0.321(4) 0.117(4) 0.27(2) Uani 1 1 d . U . . .
C119 C 0.855(5) 0.339(3) 0.142(3) 0.28(2) Uani 1 1 d . U . . .
C127 C 0.696(7) 0.347(3) 0.124(6) 0.43(6) Uani 1 1 d . U . . .
C126 C 0.606(8) 0.390(4) 0.095(6) 0.46(6) Uani 1 1 d . U . . .
C114 C 0.568(3) 0.188(3) 0.218(2) 0.27(3) Uani 1 1 d . U . . .
C122 C 1.118(4) 0.226(3) 0.140(2) 0.23(2) Uani 1 1 d . U . . .
C112 C 0.358(5) 0.264(3) 0.270(4) 0.36(5) Uani 1 1 d . . . . .
C113 C 0.456(3) 0.181(4) 0.240(2) 0.25(3) Uani 1 1 d . U . . .
C109 C 0.501(5) 0.407(3) 0.036(4) 0.41(7) Uani 1 1 d . . . . .
C110 C 0.354(6) 0.417(3) 0.066(3) 0.41(6) Uani 1 1 d . . . . .
N1 N 0.780(4) 0.2781(17) 0.166(2) 0.31(3) Uani 1 1 d . U . . .

loop_
_atom_site_aniso_label
_atom_site_aniso_U_11
_atom_site_aniso_U_22
_atom_site_aniso_U_33
_atom_site_aniso_U_23
_atom_site_aniso_U_13
_atom_site_aniso_U_12
Au1 0.0348(8) 0.0549(8) 0.0539(8) 0.0134(7) -0.0016(6) -0.0083(6)
Au2 0.0387(7) 0.0625(8) 0.0611(8) 0.0168(7) 0.0013(6) -0.0116(6)
Au3 0.0423(7) 0.0643(8) 0.0593(8) 0.0091(7) -0.0028(6) -0.0101(6)
Au4 0.0410(7) 0.0600(8) 0.0587(8) 0.0157(7) -0.0069(6) -0.0081(6)
Au5 0.0423(7) 0.0629(8) 0.0562(8) 0.0162(7) -0.0014(6) -0.0142(6)
Au6 0.0438(8) 0.0616(8) 0.0676(9) 0.0133(7) -0.0099(6) -0.0124(6)
Au7 0.0400(7) 0.0620(8) 0.0619(8) 0.0175(7) -0.0065(6) -0.0092(6)
Au8 0.0561(8) 0.0645(8) 0.0610(8) 0.0123(7) -0.0104(6) -0.0165(6)
Au9 0.0337(7) 0.0663(9) 0.0660(9) 0.0118(7) -0.0043(6) -0.0119(6)
Au10 0.0492(8) 0.0611(8) 0.0577(8) 0.0096(7) -0.0029(6) -0.0065(6)
Au11 0.0671(9) 0.0677(9) 0.0761(10) 0.0105(8) -0.0001(7) 0.0002(7)
Au12 0.0454(8) 0.0665(9) 0.0712(9) 0.0187(8) -0.0068(6) -0.0082(6)
Au13 0.0401(7) 0.0653(9) 0.0805(9) 0.0212(8) -0.0054(7) -0.0097(6)
Au14 0.0351(7) 0.0670(9) 0.0628(8) 0.0148(7) -0.0034(6) -0.0089(6)
Au15 0.0684(9) 0.0761(10) 0.0718(9) 0.0174(8) -0.0159(7) -0.0100(7)
Au16 0.0422(7) 0.0579(8) 0.0670(9) 0.0090(7) 0.0032(6) -0.0121(6)
Au17 0.0497(8) 0.0685(9) 0.0928(10) -0.0017(8) 0.0038(7) -0.0099(6)
Au18 0.0597(9) 0.0747(9) 0.0703(9) 0.0091(8) -0.0126(7) -0.0118(7)
Au19 0.0430(8) 0.0838(10) 0.0722(9) 0.0257(8) -0.0118(7) -0.0184(7)
Au20 0.0583(9) 0.0685(9) 0.0688(9) 0.0138(8) 0.0043(7) -0.0043(7)
Au21 0.0458(8) 0.0570(8) 0.0627(8) 0.0096(7) -0.0001(6) -0.0094(6)
Au22 0.0544(8) 0.0746(9) 0.0672(9) 0.0101(8) 0.0008(7) -0.0141(7)
Au23 0.0488(8) 0.0959(11) 0.0727(9) 0.0235(9) -0.0120(7) -0.0216(7)
Au24 0.0663(9) 0.0735(10) 0.0864(10) 0.0251(8) -0.0139(8) -0.0270(7)
Au25 0.0802(10) 0.0811(10) 0.0788(10) 0.0202(9) -0.0141(8) -0.0338(8)
Se16 0.043(2) 0.075(2) 0.074(2) 0.027(2) -0.0081(18) -0.0093(17)
Se13 0.045(2) 0.072(2) 0.067(2) 0.022(2) -0.0050(17) -0.0066(17)
Se1 0.078(3) 0.094(3) 0.068(2) 0.014(2) -0.012(2) -0.014(2)
S2 0.071(3) 0.090(4) 0.078(3) 0.022(3) -0.023(2) -0.023(2)
Se2 0.071(3) 0.090(4) 0.078(3) 0.022(3) -0.023(2) -0.023(2)
S3 0.033(2) 0.102(4) 0.082(3) 0.020(3) -0.007(2) -0.010(2)
Se3 0.033(2) 0.102(4) 0.082(3) 0.020(3) -0.007(2) -0.010(2)
S4 0.069(3) 0.091(3) 0.068(3) 0.005(2) -0.012(2) -0.021(2)
Se4 0.069(3) 0.091(3) 0.068(3) 0.005(2) -0.012(2) -0.021(2)
S5 0.059(3) 0.079(3) 0.073(3) 0.022(2) -0.020(2) -0.015(2)
Se5 0.059(3) 0.079(3) 0.073(3) 0.022(2) -0.020(2) -0.015(2)
S6 0.035(2) 0.084(3) 0.079(3) 0.024(2) -0.0072(19) -0.0125(18)
Se6 0.035(2) 0.084(3) 0.079(3) 0.024(2) -0.0072(19) -0.0125(18)
S7 0.063(3) 0.071(3) 0.100(3) -0.001(2) 0.005(2) -0.0083(19)
Se7 0.063(3) 0.071(3) 0.100(3) -0.001(2) 0.005(2) -0.0083(19)
S8 0.071(3) 0.090(4) 0.090(4) -0.011(3) 0.014(2) -0.026(2)
Se8 0.071(3) 0.090(4) 0.090(4) -0.011(3) 0.014(2) -0.026(2)
S9 0.042(2) 0.069(3) 0.066(3) 0.019(2) 0.0018(17) -0.0150(17)
Se9 0.042(2) 0.069(3) 0.066(3) 0.019(2) 0.0018(17) -0.0150(17)
S10 0.080(3) 0.069(3) 0.075(3) 0.008(2) 0.005(2) -0.002(2)
Se10 0.080(3) 0.069(3) 0.075(3) 0.008(2) 0.005(2) -0.002(2)
S11 0.072(3) 0.070(3) 0.074(3) 0.008(2) 0.007(2) -0.003(2)
Se11 0.072(3) 0.070(3) 0.074(3) 0.008(2) 0.007(2) -0.003(2)
S12 0.040(2) 0.063(3) 0.072(3) 0.019(2) 0.0046(18) -0.0139(16)
Se12 0.040(2) 0.063(3) 0.072(3) 0.019(2) 0.0046(18) -0.0139(16)
S14 0.070(3) 0.074(3) 0.094(4) 0.015(3) -0.005(2) -0.019(2)
Se14 0.070(3) 0.074(3) 0.094(4) 0.015(3) -0.005(2) -0.019(2)
S15 0.121(4) 0.088(3) 0.101(4) 0.032(3) -0.040(3) -0.050(3)
Se15 0.121(4) 0.088(3) 0.101(4) 0.032(3) -0.040(3) -0.050(3)
S17 0.060(3) 0.069(3) 0.087(3) 0.020(2) -0.004(2) -0.020(2)
Se17 0.060(3) 0.069(3) 0.087(3) 0.020(2) -0.004(2) -0.020(2)
S18 0.066(3) 0.084(3) 0.114(4) 0.033(3) -0.028(3) -0.028(2)
Se18 0.066(3) 0.084(3) 0.114(4) 0.033(3) -0.028(3) -0.028(2)
C18 0.08(2) 0.19(3) 0.14(2) 0.03(2) 0.00(2) -0.05(2)
C13 0.042(14) 0.150(19) 0.098(16) 0.032(17) -0.014(14) -0.031(15)
C14 0.09(2) 0.20(3) 0.16(3) 0.04(3) -0.02(2) -0.09(2)
C15 0.070(19) 0.20(3) 0.18(3) 0.03(2) -0.02(2) -0.09(2)
C16 0.08(2) 0.23(3) 0.20(3) 0.05(3) -0.03(2) -0.07(2)
C17 0.031(17) 0.20(3) 0.17(3) 0.04(3) -0.008(18) -0.051(19)
C12 0.048(16) 0.11(2) 0.085(18) 0.039(17) 0.003(15) -0.022(15)
C7 0.059(14) 0.087(15) 0.087(15) 0.031(14) -0.016(13) -0.019(13)
C8 0.050(16) 0.084(18) 0.087(18) 0.025(16) -0.003(15) -0.023(14)
C9 0.069(18) 0.09(2) 0.11(2) 0.030(18) -0.026(17) -0.017(16)
C10 0.076(19) 0.12(2) 0.11(2) 0.012(19) -0.034(18) -0.016(17)
C11 0.063(18) 0.13(2) 0.08(2) 0.023(19) -0.011(16) -0.002(17)
C2 0.10(2) 0.11(2) 0.14(2) -0.02(2) -0.01(2) 0.00(2)
C1 0.11(2) 0.072(17) 0.11(2) -0.020(16) -0.007(16) -0.015(15)
C6 0.20(3) 0.051(17) 0.13(2) -0.032(19) -0.04(2) 0.009(19)
C5 0.22(3) 0.13(2) 0.17(3) -0.06(2) 0.00(2) -0.01(2)
C4 0.19(3) 0.14(3) 0.15(3) -0.05(2) 0.00(2) 0.01(2)
C3 0.13(3) 0.13(2) 0.17(3) -0.03(2) 0.00(2) -0.01(2)
C19 0.055(14) 0.116(17) 0.079(16) -0.002(16) -0.013(13) -0.021(13)
C20 0.052(17) 0.11(2) 0.13(2) -0.02(2) -0.008(16) -0.022(17)
C21 0.069(18) 0.14(2) 0.16(3) 0.02(2) -0.047(19) -0.041(18)
C22 0.11(2) 0.12(2) 0.15(3) 0.02(2) -0.03(2) -0.027(19)
C23 0.13(2) 0.13(2) 0.15(3) -0.01(2) -0.01(2) -0.02(2)
C24 0.11(2) 0.12(2) 0.13(2) -0.03(2) -0.01(2) -0.015(19)
C27 0.092(19) 0.080(19) 0.12(2) 0.032(18) -0.021(18) -0.033(16)
C26 0.053(16) 0.073(17) 0.093(19) 0.028(16) -0.006(15) -0.020(14)
C25 0.063(15) 0.095(16) 0.089(16) 0.016(15) -0.018(14) -0.020(13)
C30 0.023(14) 0.11(2) 0.091(18) 0.024(17) 0.009(13) -0.020(13)
C29 0.054(17) 0.11(2) 0.10(2) 0.011(18) -0.017(16) -0.002(15)
C28 0.078(18) 0.085(18) 0.10(2) 0.031(17) -0.027(17) -0.020(16)
C32 0.076(19) 0.14(2) 0.12(2) 0.03(2) 0.013(18) -0.033(18)
C31 0.037(13) 0.102(16) 0.069(14) 0.039(15) -0.009(12) -0.031(13)
C36 0.070(19) 0.12(2) 0.13(2) 0.01(2) 0.019(18) -0.024(18)
C35 0.076(19) 0.12(2) 0.16(2) 0.04(2) 0.011(19) -0.050(18)
C34 0.072(19) 0.12(2) 0.15(2) 0.05(2) 0.006(19) -0.044(18)
C33 0.040(17) 0.15(2) 0.15(2) 0.03(2) 0.027(17) -0.029(18)
C95 0.040(16) 0.15(2) 0.09(2) 0.005(19) -0.004(15) 0.016(16)
C94 0.032(16) 0.14(2) 0.12(2) 0.00(2) -0.009(17) -0.003(16)
C93 0.024(15) 0.14(2) 0.11(2) -0.005(19) -0.010(15) -0.014(15)
C92 0.031(14) 0.11(2) 0.090(18) -0.001(17) -0.009(14) -0.008(14)
C91 0.039(14) 0.074(15) 0.075(16) 0.015(14) -0.010(13) -0.012(12)
C96 0.063(18) 0.13(2) 0.076(18) 0.005(18) -0.002(15) -0.003(17)
C102 0.088(19) 0.10(2) 0.093(19) 0.047(18) -0.039(16) -0.012(16)
C97 0.061(14) 0.074(15) 0.085(15) 0.006(14) -0.022(13) -0.018(12)
C98 0.072(17) 0.059(16) 0.097(19) 0.001(15) -0.005(16) -0.025(14)
C99 0.053(16) 0.040(15) 0.11(2) 0.009(15) 0.023(15) -0.008(13)
C100 0.079(18) 0.066(17) 0.11(2) 0.044(17) 0.015(17) -0.016(15)
C101 0.09(2) 0.10(2) 0.10(2) 0.071(18) -0.016(18) -0.010(17)
C103 0.066(16) 0.079(16) 0.16(2) 0.050(17) 0.017(16) -0.008(14)
C104 0.13(2) 0.13(2) 0.17(3) -0.01(2) -0.03(2) -0.03(2)
C105 0.09(2) 0.20(3) 0.21(3) 0.04(3) -0.03(2) -0.07(2)
C106 0.12(3) 0.25(3) 0.22(3) 0.04(3) -0.04(2) -0.09(2)
C107 0.13(3) 0.27(3) 0.27(4) 0.04(3) -0.05(3) -0.11(3)
C108 0.16(3) 0.22(3) 0.22(3) 0.03(3) -0.04(3) -0.03(3)
C73 0.033(13) 0.056(14) 0.072(15) 0.011(13) -0.018(12) -0.016(11)
C74 0.063(17) 0.069(16) 0.086(18) -0.007(16) -0.005(15) -0.017(14)
C75 0.050(17) 0.092(18) 0.10(2) 0.003(17) 0.003(16) -0.004(15)
C76 0.036(16) 0.068(16) 0.12(2) 0.009(18) 0.007(16) -0.004(13)
C77 0.033(15) 0.103(19) 0.10(2) 0.006(18) -0.003(15) -0.025(14)
C78 0.046(15) 0.084(17) 0.078(17) 0.003(15) -0.012(14) -0.014(14)
C84 0.11(2) 0.10(2) 0.14(2) 0.03(2) 0.00(2) -0.002(18)
C79 0.082(15) 0.064(15) 0.097(16) 0.029(14) -0.015(14) -0.002(13)
C80 0.087(19) 0.098(19) 0.098(19) 0.030(17) -0.036(17) -0.035(16)
C81 0.11(2) 0.10(2) 0.10(2) 0.015(18) -0.012(18) -0.048(17)
C82 0.14(2) 0.10(2) 0.14(2) 0.02(2) 0.04(2) -0.05(2)
C83 0.13(2) 0.10(2) 0.14(2) 0.04(2) 0.02(2) -0.02(2)
C50 0.051(15) 0.073(18) 0.10(2) 0.012(17) -0.018(15) -0.021(14)
C49 0.049(14) 0.085(15) 0.077(15) 0.028(14) -0.017(12) -0.013(12)
C54 0.038(15) 0.088(18) 0.091(19) 0.021(17) -0.007(14) -0.006(14)
C53 0.055(16) 0.10(2) 0.10(2) 0.025(19) -0.030(15) -0.011(15)
C52 0.044(15) 0.10(2) 0.11(2) 0.041(19) -0.036(15) -0.008(15)
C51 0.043(16) 0.086(19) 0.11(2) 0.016(18) -0.030(15) -0.009(14)
C43 0.067(16) 0.133(19) 0.143(19) 0.010(17) 0.009(16) -0.034(15)
C48 0.09(2) 0.14(2) 0.13(2) 0.02(2) 0.01(2) -0.059(19)
C47 0.067(19) 0.15(3) 0.18(3) 0.01(2) 0.00(2) -0.05(2)
C46 0.08(2) 0.17(3) 0.25(3) 0.00(3) 0.03(2) -0.02(2)
C45 0.08(2) 0.17(3) 0.27(3) -0.01(3) -0.02(2) -0.01(2)
C44 0.043(17) 0.16(3) 0.22(3) 0.01(2) -0.01(2) -0.034(18)
C42 0.14(2) 0.10(2) 0.17(3) -0.04(2) 0.01(2) -0.03(2)
C37 0.085(17) 0.096(17) 0.143(18) -0.021(16) 0.013(16) -0.024(15)
C38 0.12(2) 0.12(2) 0.14(2) -0.07(2) 0.01(2) -0.03(2)
C39 0.10(2) 0.14(2) 0.16(3) -0.07(2) 0.03(2) -0.037(19)
C40 0.13(3) 0.11(2) 0.16(3) -0.04(2) 0.03(2) -0.03(2)
C41 0.15(3) 0.12(2) 0.18(3) -0.01(2) 0.00(3) -0.03(2)
C67 0.051(14) 0.063(14) 0.075(15) 0.023(14) 0.000(13) -0.009(12)
C68 0.061(16) 0.071(18) 0.075(17) 0.029(16) -0.014(14) -0.027(14)
C69 0.083(19) 0.082(19) 0.12(2) 0.030(19) -0.034(17) -0.020(16)
C70 0.040(16) 0.12(2) 0.11(2) 0.05(2) -0.024(16) -0.011(15)
C71 0.029(14) 0.10(2) 0.11(2) 0.018(19) -0.017(15) -0.005(14)
C72 0.044(15) 0.082(18) 0.079(18) 0.018(17) -0.003(14) -0.002(14)
C66 0.059(17) 0.11(2) 0.18(3) 0.04(2) -0.025(19) -0.027(17)
C61 0.084(16) 0.078(16) 0.120(18) 0.007(15) -0.001(15) -0.024(14)
C62 0.10(2) 0.09(2) 0.16(2) 0.01(2) 0.03(2) -0.011(19)
C63 0.11(2) 0.11(2) 0.18(3) 0.02(2) 0.01(2) -0.02(2)
C64 0.10(2) 0.15(3) 0.18(3) 0.02(2) -0.02(2) -0.01(2)
C65 0.08(2) 0.16(3) 0.19(3) 0.03(2) -0.05(2) -0.02(2)
C55 0.090(16) 0.103(17) 0.106(18) 0.020(16) 0.012(15) -0.001(15)
C60 0.073(19) 0.12(2) 0.12(2) -0.010(19) 0.016(18) -0.015(17)
C59 0.09(2) 0.10(2) 0.15(2) 0.00(2) -0.02(2) -0.001(18)
C58 0.08(2) 0.11(2) 0.15(3) -0.01(2) 0.01(2) 0.009(18)
C57 0.09(2) 0.12(2) 0.17(3) 0.05(2) 0.04(2) 0.006(19)
C56 0.10(2) 0.15(3) 0.17(3) 0.07(2) 0.02(2) 0.01(2)
C85 0.135(19) 0.125(19) 0.20(2) 0.053(19) -0.032(19) -0.058(17)
C86 0.12(3) 0.18(3) 0.27(3) 0.03(3) -0.02(3) -0.05(2)
C87 0.16(3) 0.20(3) 0.31(4) 0.01(3) -0.06(3) -0.07(3)
C88 0.15(3) 0.20(3) 0.30(3) 0.05(3) -0.04(3) -0.09(3)
C89 0.12(3) 0.23(3) 0.30(3) 0.05(3) 0.00(3) -0.10(3)
C90 0.13(3) 0.19(3) 0.29(3) 0.06(3) -0.02(3) -0.10(2)
C121 0.37(6) 0.20(4) 0.23(4) -0.11(4) -0.06(5) -0.09(5)
C120 0.38(6) 0.20(4) 0.26(5) -0.06(4) -0.06(5) -0.06(5)
C119 0.40(7) 0.18(4) 0.28(5) -0.05(4) -0.07(5) -0.08(5)
C127 0.57(19) 0.08(5) 0.66(15) 0.06(8) -0.13(13) -0.13(7)
C126 0.57(19) 0.18(7) 0.66(16) 0.05(9) -0.11(13) -0.18(9)
C114 0.19(4) 0.36(6) 0.16(4) 0.05(4) 0.08(3) 0.15(4)
C122 0.29(6) 0.20(5) 0.22(5) -0.14(4) 0.05(5) -0.10(4)
C112 0.43(11) 0.23(7) 0.50(12) 0.10(8) -0.33(10) -0.07(7)
C113 0.11(3) 0.42(7) 0.24(5) -0.03(5) -0.02(4) -0.06(4)
C109 0.31(9) 0.20(6) 0.56(15) 0.10(8) 0.26(10) 0.02(6)
C110 0.76(18) 0.22(7) 0.25(7) -0.06(6) -0.27(10) 0.20(9)
N1 0.48(7) 0.08(2) 0.45(6) 0.02(3) -0.23(5) -0.12(3)

loop_
_atom_type_symbol
_atom_type_description
_atom_type_scat_dispersion_real
_atom_type_scat_dispersion_imag
_atom_type_scat_source
Au Au -8.6060 9.5200 'International Tables Vol C Tables 4.2.6.8 and 6.1.1.4'
Se Se -3.3840 0.5190 'International Tables Vol C Tables 4.2.6.8 and 6.1.1.4'
C C 0.0080 0.0030 'International Tables Vol C Tables 4.2.6.8 and 6.1.1.4'
S S 0.2070 0.2440 'International Tables Vol C Tables 4.2.6.8 and 6.1.1.4'
H H 0.0000 0.0000 'International Tables Vol C Tables 4.2.6.8 and 6.1.1.4'
N N 0.0140 0.0070 'International Tables Vol C Tables 4.2.6.8 and 6.1.1.4'

loop_
_geom_angle_atom_site_label_1
_geom_angle_atom_site_label_2
_geom_angle_atom_site_label_3
_geom_angle
Au10 Au1 Au5 114.25(5)
Au10 Au1 Au2 64.68(5)
Au5 Au1 Au2 178.93(5)
Au10 Au1 Au4 116.50(5)
Au5 Au1 Au4 63.83(4)
Au2 Au1 Au4 116.57(5)
Au10 Au1 Au9 117.92(5)
Au5 Au1 Au9 65.29(5)
Au2 Au1 Au9 115.03(5)
Au4 Au1 Au9 116.19(5)
Au10 Au1 Au6 116.84(5)
Au5 Au1 Au6 116.19(5)
Au2 Au1 Au6 64.67(4)
Au4 Au1 Au6 60.66(4)
Au9 Au1 Au6 116.18(5)
Au10 Au1 Au3 179.12(5)
Au5 Au1 Au3 65.67(5)
Au2 Au1 Au3 115.40(5)
Au4 Au1 Au3 64.30(5)
Au9 Au1 Au3 61.22(5)
Au6 Au1 Au3 63.78(4)
Au10 Au1 Au7 63.58(5)
Au5 Au1 Au7 116.27(5)
Au2 Au1 Au7 63.33(4)
Au4 Au1 Au7 179.85(5)
Au9 Au1 Au7 63.82(5)
Au6 Au1 Au7 119.20(5)
Au3 Au1 Au7 115.62(5)
Au10 Au1 Au14 60.98(5)
Au5 Au1 Au14 115.80(5)
Au2 Au1 Au14 63.85(5)
Au4 Au1 Au14 65.19(5)
Au9 Au1 Au14 178.62(5)
Au6 Au1 Au14 64.28(4)
Au3 Au1 Au14 119.87(5)
Au7 Au1 Au14 114.80(5)
Au10 Au1 Au16 117.40(6)
Au5 Au1 Au16 119.69(5)
Au2 Au1 Au16 61.17(5)
Au4 Au1 Au16 114.18(5)
Au9 Au1 Au16 64.41(5)
Au6 Au1 Au16 63.00(5)
Au3 Au1 Au16 62.21(5)
Au7 Au1 Au16 65.68(5)
Au14 Au1 Au16 115.15(5)
Au10 Au1 Au8 64.94(4)
Au5 Au1 Au8 62.95(4)
Au2 Au1 Au8 116.21(5)
Au4 Au1 Au8 119.52(5)
Au9 Au1 Au8 61.93(4)
Au6 Au1 Au8 178.07(5)
Au3 Au1 Au8 114.43(5)
Au7 Au1 Au8 60.62(4)
Au14 Au1 Au8 117.63(5)
Au16 Au1 Au8 115.71(5)
Au10 Au1 Au21 64.05(5)
Au5 Au1 Au21 61.33(4)
Au2 Au1 Au21 117.85(5)
Au4 Au1 Au21 62.42(5)
Au9 Au1 Au21 118.62(5)
Au6 Au1 Au21 113.01(5)
Au3 Au1 Au21 116.39(6)
Au7 Au1 Au21 117.72(5)
Au14 Au1 Au21 61.88(5)
Au16 Au1 Au21 176.01(5)
Au8 Au1 Au21 68.27(5)
Se12 Au2 Au1 160.81(10)
S12 Au2 Au1 160.81(10)
Se12 Au2 Au16 138.32(9)
S12 Au2 Au16 138.32(9)
Au1 Au2 Au16 59.72(4)
Se12 Au2 Au7 129.83(10)
S12 Au2 Au7 129.83(10)
Au1 Au2 Au7 58.61(4)
Au16 Au2 Au7 63.47(4)
Se12 Au2 Au14 103.30(9)
S12 Au2 Au14 103.30(9)
Au1 Au2 Au14 58.35(4)
Au16 Au2 Au14 109.34(6)
Au7 Au2 Au14 106.60(5)
Se12 Au2 Au10 109.37(9)
S12 Au2 Au10 109.37(9)
Au1 Au2 Au10 57.40(4)
Au16 Au2 Au10 109.91(5)
Au7 Au2 Au10 59.61(5)
Au14 Au2 Au10 56.98(4)
Se12 Au2 Au6 120.38(9)
S12 Au2 Au6 120.38(9)
Au1 Au2 Au6 57.87(4)
Au16 Au2 Au6 60.20(5)
Au7 Au2 Au6 109.35(5)
Au14 Au2 Au6 60.18(5)
Au10 Au2 Au6 105.52(6)
Se12 Au2 Au13 86.18(9)
S12 Au2 Au13 86.18(9)
Au1 Au2 Au13 111.67(5)
Au16 Au2 Au13 64.66(5)
Au7 Au2 Au13 63.03(4)
Au14 Au2 Au13 169.34(5)
Au10 Au2 Au13 115.53(5)
Au6 Au2 Au13 119.27(6)
Se12 Au2 Au24 81.01(9)
S12 Au2 Au24 81.01(9)
Au1 Au2 Au24 110.33(5)
Au16 Au2 Au24 62.76(5)
Au7 Au2 Au24 120.54(6)
Au14 Au2 Au24 113.36(5)
Au10 Au2 Au24 166.66(6)
Au6 Au2 Au24 61.32(5)
Au13 Au2 Au24 72.55(5)
Se12 Au2 Au20 49.56(8)
S12 Au2 Au20 49.56(8)
Au1 Au2 Au20 111.93(5)
Au16 Au2 Au20 171.02(6)
Au7 Au2 Au20 116.16(5)
Au14 Au2 Au20 61.81(5)
Au10 Au2 Au20 64.65(5)
Au6 Au2 Au20 113.34(6)
Au13 Au2 Au20 123.78(6)
Au24 Au2 Au20 120.94(5)
Se4 Au3 Au1 154.97(11)
S4 Au3 Au1 154.97(11)
Se4 Au3 Au9 139.91(10)
S4 Au3 Au9 139.91(10)
Au1 Au3 Au9 59.26(4)
Se4 Au3 Au16 137.99(10)
S4 Au3 Au16 137.99(10)
Au1 Au3 Au16 58.92(4)
Au9 Au3 Au16 62.55(5)
Se4 Au3 Au6 110.05(9)
S4 Au3 Au6 110.05(9)
Au1 Au3 Au6 58.06(4)
Au9 Au3 Au6 109.64(5)
Au16 Au3 Au6 59.98(5)
Se4 Au3 Au4 97.29(11)
S4 Au3 Au4 97.29(11)
Au1 Au3 Au4 57.68(5)
Au9 Au3 Au4 108.94(5)
Au16 Au3 Au4 106.23(6)
Au6 Au3 Au4 56.80(4)
Se4 Au3 Au5 112.86(10)
S4 Au3 Au5 112.86(10)
Au1 Au3 Au5 56.69(4)
Au9 Au3 Au5 61.43(5)
Au16 Au3 Au5 109.08(5)
Au6 Au3 Au5 104.50(6)
Au4 Au3 Au5 58.72(4)
Se4 Au3 Au17 94.88(11)
S4 Au3 Au17 94.88(11)
Au1 Au3 Au17 110.15(6)
Au9 Au3 Au17 60.68(5)
Au16 Au3 Au17 64.06(5)
Au6 Au3 Au17 118.61(6)
Au4 Au3 Au17 167.83(6)
Au5 Au3 Au17 115.93(5)
Se4 Au3 Au18 49.68(9)
S4 Au3 Au18 49.68(9)
Au1 Au3 Au18 109.49(5)
Au9 Au3 Au18 168.25(6)
Au16 Au3 Au18 116.00(5)
Au6 Au3 Au18 62.71(4)
Au4 Au3 Au18 59.64(4)
Au5 Au3 Au18 110.50(6)
Au17 Au3 Au18 130.26(6)
Se4 Au3 Au22 79.50(9)
S4 Au3 Au22 79.50(9)
Au1 Au3 Au22 108.41(5)
Au9 Au3 Au22 63.05(4)
Au16 Au3 Au22 120.90(6)
Au6 Au3 Au22 164.95(6)
Au4 Au3 Au22 111.55(5)
Au5 Au3 Au22 60.54(4)
Au17 Au3 Au22 70.60(5)
Au18 Au3 Au22 121.96(5)
Se13 Au4 Au1 156.41(9)
Se13 Au4 Au6 142.99(9)
Au1 Au4 Au6 59.80(4)
Se13 Au4 Au21 104.14(9)
Au1 Au4 Au21 59.33(4)
Au6 Au4 Au21 109.74(6)
Se13 Au4 Au5 99.85(9)
Au1 Au4 Au5 57.77(4)
Au6 Au4 Au5 110.25(6)
Au21 Au4 Au5 58.39(5)
Se13 Au4 Au3 120.73(9)
Au1 Au4 Au3 58.02(4)
Au6 Au4 Au3 61.28(5)
Au21 Au4 Au3 108.61(5)
Au5 Au4 Au3 61.42(4)
Se13 Au4 Au14 131.09(9)
Au1 Au4 Au14 57.58(4)
Au6 Au4 Au14 61.30(5)
Au21 Au4 Au14 58.44(4)
Au5 Au4 Au14 104.94(5)
Au3 Au4 Au14 108.14(6)
Se13 Au4 Au18 82.71(9)
Au1 Au4 Au18 112.40(5)
Au6 Au4 Au18 65.38(5)
Au21 Au4 Au18 171.15(6)
Au5 Au4 Au18 115.39(6)
Au3 Au4 Au18 62.69(5)
Au14 Au4 Au18 121.15(5)
Se13 Au4 Au19 89.78(9)
Au1 Au4 Au19 111.70(5)
Au6 Au4 Au19 63.66(5)
Au21 Au4 Au19 113.06(6)
Au5 Au4 Au19 168.37(6)
Au3 Au4 Au19 118.90(5)
Au14 Au4 Au19 63.55(5)
Au18 Au4 Au19 72.07(5)
Se13 Au4 Au12 48.49(8)
Au1 Au4 Au12 108.80(5)
Au6 Au4 Au12 168.52(5)
Au21 Au4 Au12 60.04(4)
Au5 Au4 Au12 60.71(5)
Au3 Au4 Au12 115.19(5)
Au14 Au4 Au12 112.51(6)
Au18 Au4 Au12 123.95(5)
Au19 Au4 Au12 123.75(5)
Se9 Au5 Au1 160.11(10)
S9 Au5 Au1 160.11(10)
Se9 Au5 Au21 139.12(10)
S9 Au5 Au21 139.12(10)
Au1 Au5 Au21 60.22(4)
Se9 Au5 Au8 118.58(9)
S9 Au5 Au8 118.58(9)
Au1 Au5 Au8 59.21(4)
Au21 Au5 Au8 66.46(5)
Se9 Au5 Au4 129.75(10)
S9 Au5 Au4 129.75(10)
Au1 Au5 Au4 58.40(4)
Au21 Au5 Au4 60.25(4)
Au8 Au5 Au4 111.50(5)
Se9 Au5 Au9 103.39(10)
S9 Au5 Au9 103.39(10)
Au1 Au5 Au9 57.70(4)
Au21 Au5 Au9 111.11(6)
Au8 Au5 Au9 58.31(5)
Au4 Au5 Au9 105.82(5)
Se9 Au5 Au3 108.21(9)
S9 Au5 Au3 108.21(9)
Au1 Au5 Au3 57.64(4)
Au21 Au5 Au3 108.84(5)
Au8 Au5 Au3 105.27(6)
Au4 Au5 Au3 59.86(5)
Au9 Au5 Au3 56.44(4)
Se9 Au5 Au12 86.31(9)
S9 Au5 Au12 86.31(9)
Au1 Au5 Au12 112.13(5)
Au21 Au5 Au12 61.82(5)
Au8 Au5 Au12 120.82(6)
Au4 Au5 Au12 64.09(4)
Au9 Au5 Au12 169.40(5)
Au3 Au5 Au12 116.78(5)
Se9 Au5 Au22 49.46(9)
S9 Au5 Au22 49.46(9)
Au1 Au5 Au22 111.35(5)
Au21 Au5 Au22 171.38(5)
Au8 Au5 Au22 111.65(6)
Au4 Au5 Au22 114.70(5)
Au9 Au5 Au22 62.47(5)
Au3 Au5 Au22 63.07(5)
Au12 Au5 Au22 123.58(6)
Se9 Au5 Au25 86.84(9)
S9 Au5 Au25 86.84(9)
Au1 Au5 Au25 105.82(5)
Au21 Au5 Au25 59.88(5)
Au8 Au5 Au25 59.54(5)
Au4 Au5 Au25 116.43(6)
Au9 Au5 Au25 113.59(5)
Au3 Au5 Au25 163.12(5)
Au12 Au5 Au25 70.66(5)
Au22 Au5 Au25 127.17(5)
Se18 Au6 Au1 155.43(12)
S18 Au6 Au1 155.43(12)
Se18 Au6 Au4 140.01(11)
S18 Au6 Au4 140.01(11)
Au1 Au6 Au4 59.54(4)
Se18 Au6 Au16 109.66(11)
S18 Au6 Au16 109.66(11)
Au1 Au6 Au16 58.58(4)
Au4 Au6 Au16 109.54(5)
Se18 Au6 Au3 137.84(13)
S18 Au6 Au3 137.84(13)
Au1 Au6 Au3 58.16(4)
Au4 Au6 Au3 61.92(5)
Au16 Au6 Au3 58.94(4)
Se18 Au6 Au14 112.57(12)
S18 Au6 Au14 112.57(12)
Au1 Au6 Au14 57.92(4)
Au4 Au6 Au14 62.50(5)
Au16 Au6 Au14 106.47(5)
Au3 Au6 Au14 109.53(5)
Se18 Au6 Au2 97.99(12)
S18 Au6 Au2 97.99(12)
Au1 Au6 Au2 57.46(4)
Au4 Au6 Au2 109.45(6)
Au16 Au6 Au2 57.48(5)
Au3 Au6 Au2 105.18(5)
Au14 Au6 Au2 59.38(5)
Se18 Au6 Au24 50.00(10)
S18 Au6 Au24 50.00(10)
Au1 Au6 Au24 109.77(6)
Au4 Au6 Au24 169.30(6)
Au16 Au6 Au24 61.80(5)
Au3 Au6 Au24 114.08(6)
Au14 Au6 Au24 112.46(6)
Au2 Au6 Au24 61.07(5)
Se18 Au6 Au19 79.29(11)
S18 Au6 Au19 79.29(11)
Au1 Au6 Au19 110.79(5)
Au4 Au6 Au19 62.78(5)
Au16 Au6 Au19 169.18(6)
Au3 Au6 Au19 118.68(5)
Au14 Au6 Au19 63.62(5)
Au2 Au6 Au19 116.36(6)
Au24 Au6 Au19 124.77(5)
Se18 Au6 Au18 96.05(12)
S18 Au6 Au18 96.05(12)
Au1 Au6 Au18 108.41(5)
Au4 Au6 Au18 60.61(5)
Au16 Au6 Au18 113.84(6)
Au3 Au6 Au18 61.29(5)
Au14 Au6 Au18 117.95(6)
Au2 Au6 Au18 165.47(5)
Au24 Au6 Au18 127.53(6)
Au19 Au6 Au18 70.03(5)
Se16 Au7 Au1 157.12(9)
Se16 Au7 Au8 141.72(9)
Au1 Au7 Au8 59.87(5)
Se16 Au7 Au2 99.75(9)
Au1 Au7 Au2 58.06(4)
Au8 Au7 Au2 110.99(6)
Se16 Au7 Au10 119.09(10)
Au1 Au7 Au10 57.67(4)
Au8 Au7 Au10 62.57(5)
Au2 Au7 Au10 60.84(4)
Se16 Au7 Au9 132.81(10)
Au1 Au7 Au9 57.95(4)
Au8 Au7 Au9 59.70(5)
Au2 Au7 Au9 106.04(5)
Au10 Au7 Au9 107.97(6)
Se16 Au7 Au16 107.67(9)
Au1 Au7 Au16 57.18(4)
Au8 Au7 Au16 108.06(5)
Au2 Au7 Au16 56.83(5)
Au10 Au7 Au16 105.67(5)
Au9 Au7 Au16 59.63(4)
Se16 Au7 Au23 88.26(9)
Au1 Au7 Au23 113.56(5)
Au8 Au7 Au23 63.25(5)
Au2 Au7 Au23 171.20(6)
Au10 Au7 Au23 118.26(5)
Au9 Au7 Au23 65.49(5)
Au16 Au7 Au23 117.36(6)
Se16 Au7 Au15 81.47(9)
Au1 Au7 Au15 111.39(5)
Au8 Au7 Au15 65.67(5)
Au2 Au7 Au15 114.12(6)
Au10 Au7 Au15 62.00(5)
Au9 Au7 Au15 120.46(5)
Au16 Au7 Au15 167.54(6)
Au23 Au7 Au15 70.43(5)
Se16 Au7 Au13 49.17(8)
Au1 Au7 Au13 109.44(5)
Au8 Au7 Au13 169.11(6)
Au2 Au7 Au13 60.89(5)
Au10 Au7 Au13 114.73(5)
Au9 Au7 Au13 113.93(6)
Au16 Au7 Au13 61.78(4)
Au23 Au7 Au13 123.78(6)
Au15 Au7 Au13 123.42(5)
Se15 Au8 Au1 158.27(12)
S15 Au8 Au1 158.27(12)
Se15 Au8 Au7 138.38(11)
S15 Au8 Au7 138.38(11)
Au1 Au8 Au7 59.51(4)
Se15 Au8 Au9 135.21(12)
S15 Au8 Au9 135.21(12)
Au1 Au8 Au9 58.72(4)
Au7 Au8 Au9 62.29(5)
Se15 Au8 Au5 110.01(11)
S15 Au8 Au5 110.01(11)
Au1 Au8 Au5 57.85(4)
Au7 Au8 Au5 110.84(6)
Au9 Au8 Au5 62.34(5)
Se15 Au8 Au10 116.15(13)
S15 Au8 Au10 116.15(13)
Au1 Au8 Au10 56.84(4)
Au7 Au8 Au10 60.38(5)
Au9 Au8 Au10 108.27(5)
Au5 Au8 Au10 103.82(5)
Se15 Au8 Au25 50.28(11)
S15 Au8 Au25 50.28(11)
Au1 Au8 Au25 109.40(6)
Au7 Au8 Au25 165.00(6)
Au9 Au8 Au25 122.62(6)
Au5 Au8 Au25 65.43(5)
Au10 Au8 Au25 105.57(6)
Se15 Au8 Au23 89.07(12)
S15 Au8 Au23 89.07(12)
Au1 Au8 Au23 112.61(5)
Au7 Au8 Au23 62.46(5)
Au9 Au8 Au23 66.04(5)
Au5 Au8 Au23 122.17(6)
Au10 Au8 Au23 115.69(5)
Au25 Au8 Au23 132.32(6)
Se15 Au8 Au21 102.38(12)
S15 Au8 Au21 102.38(12)
Au1 Au8 Au21 56.02(4)
Au7 Au8 Au21 106.70(5)
Au9 Au8 Au21 105.94(5)
Au5 Au8 Au21 55.83(5)
Au10 Au8 Au21 57.50(4)
Au25 Au8 Au21 58.77(5)
Au23 Au8 Au21 168.38(5)
Se15 Au8 Au15 80.77(11)
S15 Au8 Au15 80.77(11)
Au1 Au8 Au15 107.80(5)
Au7 Au8 Au15 61.40(5)
Au9 Au8 Au15 118.93(6)
Au5 Au8 Au15 163.73(5)
Au10 Au8 Au15 59.97(5)
Au25 Au8 Au15 117.94(6)
Au23 Au8 Au15 68.64(5)
Au21 Au8 Au15 110.90(6)
Se3 Au9 Au1 153.61(11)
S3 Au9 Au1 153.61(11)
Se3 Au9 Au3 144.21(11)
S3 Au9 Au3 144.21(11)
Au1 Au9 Au3 59.53(4)
Se3 Au9 Au8 103.87(11)
S3 Au9 Au8 103.87(11)
Au1 Au9 Au8 59.36(5)
Au3 Au9 Au8 110.81(6)
Se3 Au9 Au7 95.99(11)
S3 Au9 Au7 95.99(11)
Au1 Au9 Au7 58.23(5)
Au3 Au9 Au7 109.50(5)
Au8 Au9 Au7 58.01(5)
Se3 Au9 Au16 117.42(11)
S3 Au9 Au16 117.42(11)
Au1 Au9 Au16 57.95(4)
Au3 Au9 Au16 59.49(4)
Au8 Au9 Au16 108.27(5)
Au7 Au9 Au16 61.55(5)
Se3 Au9 Au5 135.27(11)
S3 Au9 Au5 135.27(11)
Au1 Au9 Au5 57.00(4)
Au3 Au9 Au5 62.13(5)
Au8 Au9 Au5 59.34(4)
Au7 Au9 Au5 105.17(6)
Au16 Au9 Au5 107.31(5)
Se3 Au9 Au17 82.65(11)
S3 Au9 Au17 82.65(11)
Au1 Au9 Au17 112.83(5)
Au3 Au9 Au17 63.65(5)
Au8 Au9 Au17 171.96(5)
Au7 Au9 Au17 117.19(5)
Au16 Au9 Au17 64.11(5)
Au5 Au9 Au17 119.16(6)
Se3 Au9 Au22 95.18(10)
S3 Au9 Au22 95.18(10)
Au1 Au9 Au22 109.65(6)
Au3 Au9 Au22 64.39(4)
Au8 Au9 Au22 111.41(5)
Au7 Au9 Au22 166.30(6)
Au16 Au9 Au22 119.34(6)
Au5 Au9 Au22 61.17(5)
Au17 Au9 Au22 72.15(5)
Se3 Au9 Au23 46.88(10)
S3 Au9 Au23 46.88(10)
Au1 Au9 Au23 108.56(5)
Au3 Au9 Au23 167.91(5)
Au8 Au9 Au23 60.39(5)
Au7 Au9 Au23 59.27(4)
Au16 Au9 Au23 113.63(5)
Au5 Au9 Au23 114.47(6)
Au17 Au9 Au23 124.05(6)
Au22 Au9 Au23 125.40(5)
Se1 Au10 Au1 160.56(11)
Se1 Au10 Au14 137.73(10)
Au1 Au10 Au14 60.07(4)
Se1 Au10 Au7 102.38(11)
Au1 Au10 Au7 58.74(5)
Au14 Au10 Au7 110.01(6)
Se1 Au10 Au21 132.16(11)
Au1 Au10 Au21 58.84(4)
Au14 Au10 Au21 59.84(4)
Au7 Au10 Au21 109.32(6)
Se1 Au10 Au2 118.87(10)
Au1 Au10 Au2 57.92(4)
Au14 Au10 Au2 61.21(5)
Au7 Au10 Au2 59.54(4)
Au21 Au10 Au2 107.99(5)
Se1 Au10 Au8 109.10(10)
Au1 Au10 Au8 58.22(4)
Au14 Au10 Au8 111.07(5)
Au7 Au10 Au8 57.05(4)
Au21 Au10 Au8 64.05(5)
Au2 Au10 Au8 105.54(6)
Se1 Au10 Au11 83.54(11)
Au1 Au10 Au11 115.09(6)
Au14 Au10 Au11 66.15(5)
Au7 Au10 Au11 173.45(6)
Au21 Au10 Au11 64.25(5)
Au2 Au10 Au11 120.14(5)
Au8 Au10 Au11 118.58(6)
Se1 Au10 Au15 49.48(9)
Au1 Au10 Au15 112.17(5)
Au14 Au10 Au15 171.72(6)
Au7 Au10 Au15 61.87(5)
Au21 Au10 Au15 119.88(5)
Au2 Au10 Au15 112.91(6)
Au8 Au10 Au15 63.81(4)
Au11 Au10 Au15 121.76(6)
Se1 Au10 Au20 81.83(10)
Au1 Au10 Au20 108.60(5)
Au14 Au10 Au20 61.35(4)
Au7 Au10 Au20 112.24(5)
Au21 Au10 Au20 116.04(6)
Au2 Au10 Au20 60.18(5)
Au8 Au10 Au20 165.53(5)
Au11 Au10 Au20 71.08(5)
Au15 Au10 Au20 121.98(5)
Se11 Au11 Se10 166.48(15)
S11 Au11 S10 166.48(15)
Se11 Au11 Au10 89.82(11)
S11 Au11 Au10 89.82(11)
Se10 Au11 Au10 98.78(10)
S10 Au11 Au10 98.78(10)
Se11 Au11 Au21 140.95(11)
S11 Au11 Au21 140.95(11)
Se10 Au11 Au21 51.90(10)
S10 Au11 Au21 51.90(10)
Au10 Au11 Au21 57.01(5)
Se11 Au11 Au14 91.09(11)
S11 Au11 Au14 91.09(11)
Se10 Au11 Au14 102.39(10)
S10 Au11 Au14 102.39(10)
Au10 Au11 Au14 53.98(4)
Au21 Au11 Au14 53.89(4)
Se14 Au12 Se13 170.29(14)
S14 Au12 Se13 170.29(14)
Se14 Au12 Au21 84.05(11)
S14 Au12 Au21 84.05(11)
Se13 Au12 Au21 100.77(9)
Se14 Au12 Au5 93.33(11)
S14 Au12 Au5 93.33(11)
Se13 Au12 Au5 96.33(9)
Au21 Au12 Au5 54.77(5)
Se14 Au12 Au4 137.29(11)
S14 Au12 Au4 137.29(11)
Se13 Au12 Au4 50.02(9)
Au21 Au12 Au4 54.94(4)
Au5 Au12 Au4 55.20(4)
Se17 Au13 Se16 169.13(14)
S17 Au13 Se16 169.13(14)
Se17 Au13 Au2 93.42(11)
S17 Au13 Au2 93.42(11)
Se16 Au13 Au2 97.45(10)
Se17 Au13 Au7 137.44(11)
S17 Au13 Au7 137.44(11)
Se16 Au13 Au7 51.37(9)
Au2 Au13 Au7 56.08(4)
Se17 Au13 Au16 81.10(11)
S17 Au13 Au16 81.10(11)
Se16 Au13 Au16 105.58(9)
Au2 Au13 Au16 53.94(4)
Au7 Au13 Au16 57.40(4)
Se6 Au14 Au1 155.58(11)
S6 Au14 Au1 155.58(11)
Se6 Au14 Au10 144.13(11)
S6 Au14 Au10 144.13(11)
Au1 Au14 Au10 58.94(4)
Se6 Au14 Au21 117.54(10)
S6 Au14 Au21 117.54(10)
Au1 Au14 Au21 59.41(4)
Au10 Au14 Au21 62.47(5)
Se6 Au14 Au2 131.98(10)
S6 Au14 Au2 131.98(10)
Au1 Au14 Au2 57.80(4)
Au10 Au14 Au2 61.81(5)
Au21 Au14 Au2 110.47(5)
Se6 Au14 Au6 104.73(11)
S6 Au14 Au6 104.73(11)
Au1 Au14 Au6 57.80(4)
Au10 Au14 Au6 109.53(5)
Au21 Au14 Au6 105.95(5)
Au2 Au14 Au6 60.44(5)
Se6 Au14 Au4 99.48(10)
S6 Au14 Au4 99.48(10)
Au1 Au14 Au4 57.23(4)
Au10 Au14 Au4 108.08(5)
Au21 Au14 Au4 58.99(5)
Au2 Au14 Au4 105.28(6)
Au6 Au14 Au4 56.20(4)
Se6 Au14 Au20 90.53(10)
S6 Au14 Au20 90.53(10)
Au1 Au14 Au20 111.63(6)
Au10 Au14 Au20 66.33(5)
Au21 Au14 Au20 122.82(6)
Au2 Au14 Au20 62.01(5)
Au6 Au14 Au20 113.72(5)
Au4 Au14 Au20 167.27(6)
Se6 Au14 Au11 87.38(10)
S6 Au14 Au11 87.38(10)
Au1 Au14 Au11 109.03(5)
Au10 Au14 Au11 59.87(5)
Au21 Au14 Au11 62.85(5)
Au2 Au14 Au11 115.18(5)
Au6 Au14 Au11 166.77(5)
Au4 Au14 Au11 117.29(5)
Au20 Au14 Au11 70.71(5)
Se6 Au14 Au19 48.16(10)
S6 Au14 Au19 48.16(10)
Au1 Au14 Au19 108.27(5)
Au10 Au14 Au19 167.03(5)
Au21 Au14 Au19 110.37(5)
Au2 Au14 Au19 114.70(6)
Au6 Au14 Au19 60.68(5)
Au4 Au14 Au19 59.84(4)
Au20 Au14 Au19 124.35(5)
Au11 Au14 Au19 128.25(6)
Se2 Au15 Se1 164.86(15)
S2 Au15 Se1 164.86(15)
Se2 Au15 Au7 95.30(12)
S2 Au15 Au7 95.30(12)
Se1 Au15 Au7 99.78(10)
Se2 Au15 Au10 138.98(12)
S2 Au15 Au10 138.98(12)
Se1 Au15 Au10 52.32(9)
Au7 Au15 Au10 56.13(4)
Se2 Au15 Au8 83.44(11)
S2 Au15 Au8 83.44(11)
Se1 Au15 Au8 104.61(10)
Au7 Au15 Au8 52.93(4)
Au10 Au15 Au8 56.22(4)
Se7 Au16 Au1 153.53(10)
S7 Au16 Au1 153.53(10)
Se7 Au16 Au2 142.29(11)
S7 Au16 Au2 142.29(11)
Au1 Au16 Au2 59.11(5)
Se7 Au16 Au3 106.64(11)
S7 Au16 Au3 106.64(11)
Au1 Au16 Au3 58.86(4)
Au2 Au16 Au3 110.73(6)
Se7 Au16 Au6 137.68(11)
S7 Au16 Au6 137.68(11)
Au1 Au16 Au6 58.42(4)
Au2 Au16 Au6 62.32(5)
Au3 Au16 Au6 61.07(5)
Se7 Au16 Au9 96.06(9)
S7 Au16 Au9 96.06(9)
Au1 Au16 Au9 57.64(4)
Au2 Au16 Au9 107.73(5)
Au3 Au16 Au9 57.96(4)
Au6 Au16 Au9 106.88(5)
Se7 Au16 Au7 114.20(11)
S7 Au16 Au7 114.20(11)
Au1 Au16 Au7 57.14(4)
Au2 Au16 Au7 59.70(4)
Au3 Au16 Au7 106.04(5)
Au6 Au16 Au7 108.10(6)
Au9 Au16 Au7 58.82(4)
Se7 Au16 Au24 96.48(10)
S7 Au16 Au24 96.48(10)
Au1 Au16 Au24 109.73(5)
Au2 Au16 Au24 62.60(5)
Au3 Au16 Au24 116.03(6)
Au6 Au16 Au24 61.91(4)
Au9 Au16 Au24 167.31(6)
Au7 Au16 Au24 117.05(6)
Se7 Au16 Au13 82.78(11)
S7 Au16 Au13 82.78(11)
Au1 Au16 Au13 108.61(5)
Au2 Au16 Au13 61.40(5)
Au3 Au16 Au13 166.58(5)
Au6 Au16 Au13 118.25(5)
Au9 Au16 Au13 112.41(6)
Au7 Au16 Au13 60.83(4)
Au24 Au16 Au13 71.27(5)
Se7 Au16 Au17 48.83(9)
S7 Au16 Au17 48.83(9)
Au1 Au16 Au17 107.65(6)
Au2 Au16 Au17 165.82(5)
Au3 Au16 Au17 60.97(5)
Au6 Au16 Au17 116.81(6)
Au9 Au16 Au17 58.34(4)
Au7 Au16 Au17 109.90(5)
Au24 Au16 Au17 130.68(6)
Au13 Au16 Au17 124.03(6)
Se8 Au17 Se7 167.46(15)
S8 Au17 S7 167.46(15)
Se8 Au17 Au9 94.90(11)
S8 Au17 Au9 94.90(11)
Se7 Au17 Au9 97.02(10)
S7 Au17 Au9 97.02(10)
Se8 Au17 Au3 87.10(12)
S8 Au17 Au3 87.10(12)
Se7 Au17 Au3 102.85(10)
S7 Au17 Au3 102.85(10)
Au9 Au17 Au3 55.66(4)
Se8 Au17 Au16 140.84(12)
S8 Au17 Au16 140.84(12)
Se7 Au17 Au16 50.86(10)
S7 Au17 Au16 50.86(10)
Au9 Au17 Au16 57.55(4)
Au3 Au17 Au16 54.97(4)
Se5 Au18 Se4 166.96(14)
S5 Au18 S4 166.96(14)
Se5 Au18 Au4 95.44(11)
S5 Au18 Au4 95.44(11)
Se4 Au18 Au4 97.49(10)
S4 Au18 Au4 97.49(10)
Se5 Au18 Au3 138.79(11)
S5 Au18 Au3 138.79(11)
Se4 Au18 Au3 52.02(9)
S4 Au18 Au3 52.02(9)
Au4 Au18 Au3 57.67(4)
Se5 Au18 Au6 83.19(11)
S5 Au18 Au6 83.19(11)
Se4 Au18 Au6 105.82(10)
S4 Au18 Au6 105.82(10)
Au4 Au18 Au6 54.02(4)
Au3 Au18 Au6 56.00(4)
Se5 Au19 Se6 168.48(13)
S5 Au19 S6 168.48(13)
Se5 Au19 Au4 93.47(10)
S5 Au19 Au4 93.47(10)
Se6 Au19 Au4 97.91(9)
S6 Au19 Au4 97.91(9)
Se5 Au19 Au6 83.82(11)
S5 Au19 Au6 83.82(11)
Se6 Au19 Au6 101.44(10)
S6 Au19 Au6 101.44(10)
Au4 Au19 Au6 53.55(4)
Se5 Au19 Au14 138.44(11)
S5 Au19 Au14 138.44(11)
Se6 Au19 Au14 49.67(9)
S6 Au19 Au14 49.67(9)
Au4 Au19 Au14 56.61(4)
Au6 Au19 Au14 55.70(4)
Se11 Au20 Se12 167.21(14)
S11 Au20 S12 167.21(14)
Se11 Au20 Au14 92.64(11)
S11 Au20 Au14 92.64(11)
Se12 Au20 Au14 100.07(10)
S12 Au20 Au14 100.07(10)
Se11 Au20 Au2 138.06(11)
S11 Au20 Au2 138.06(11)
Se12 Au20 Au2 51.59(8)
S12 Au20 Au2 51.59(8)
Au14 Au20 Au2 56.18(4)
Se11 Au20 Au10 84.12(11)
S11 Au20 Au10 84.12(11)
Se12 Au20 Au10 102.42(9)
S12 Au20 Au10 102.42(9)
Au14 Au20 Au10 52.32(4)
Au2 Au20 Au10 55.17(4)
Se10 Au21 Au1 154.74(10)
S10 Au21 Au1 154.74(10)
Se10 Au21 Au5 140.94(10)
S10 Au21 Au5 140.94(10)
Au1 Au21 Au5 58.45(5)
Se10 Au21 Au14 108.32(10)
S10 Au21 Au14 108.32(10)
Au1 Au21 Au14 58.71(4)
Au5 Au21 Au14 110.52(6)
Se10 Au21 Au4 138.87(11)
S10 Au21 Au4 138.87(11)
Au1 Au21 Au4 58.25(4)
Au5 Au21 Au4 61.36(4)
Au14 Au21 Au4 62.58(5)
Se10 Au21 Au10 97.70(10)
S10 Au21 Au10 97.70(10)
Au1 Au21 Au10 57.10(4)
Au5 Au21 Au10 106.18(6)
Au14 Au21 Au10 57.70(5)
Au4 Au21 Au10 107.18(5)
Se10 Au21 Au25 77.60(10)
S10 Au21 Au25 77.60(10)
Au1 Au21 Au25 109.39(5)
Au5 Au21 Au25 66.28(5)
Au14 Au21 Au25 163.33(6)
Au4 Au21 Au25 123.36(6)
Au10 Au21 Au25 106.59(6)
Se10 Au21 Au12 93.24(10)
S10 Au21 Au12 93.24(10)
Au1 Au21 Au12 112.01(6)
Au5 Au21 Au12 63.41(5)
Au14 Au21 Au12 120.52(6)
Au4 Au21 Au12 65.02(4)
Au10 Au21 Au12 168.86(6)
Au25 Au21 Au12 73.67(5)
Se10 Au21 Au8 115.24(11)
S10 Au21 Au8 115.24(11)
Au1 Au21 Au8 55.71(4)
Au5 Au21 Au8 57.71(4)
Au14 Au21 Au8 104.91(5)
Au4 Au21 Au8 105.68(5)
Au10 Au21 Au8 58.45(5)
Au25 Au21 Au8 59.06(4)
Au12 Au21 Au8 114.62(5)
Se10 Au21 Au11 48.77(9)
S10 Au21 Au11 48.77(9)
Au1 Au21 Au11 108.81(6)
Au5 Au21 Au11 164.92(6)
Au14 Au21 Au11 63.26(5)
Au4 Au21 Au11 120.92(5)
Au10 Au21 Au11 58.74(5)
Au25 Au21 Au11 115.33(6)
Au12 Au21 Au11 131.66(6)
Au8 Au21 Au11 109.26(5)
Se8 Au22 Se9 170.82(14)
S8 Au22 S9 170.82(14)
Se8 Au22 Au5 137.62(11)
S8 Au22 Au5 137.62(11)
Se9 Au22 Au5 50.89(8)
S9 Au22 Au5 50.89(8)
Se8 Au22 Au9 89.79(12)
S8 Au22 Au9 89.79(12)
Se9 Au22 Au9 99.24(9)
S9 Au22 Au9 99.24(9)
Au5 Au22 Au9 56.36(4)
Se8 Au22 Au3 83.52(10)
S8 Au22 Au3 83.52(10)
Se9 Au22 Au3 103.27(9)
S9 Au22 Au3 103.27(9)
Au5 Au22 Au3 56.39(4)
Au9 Au22 Au3 52.57(4)
Se2 Au23 Se3 169.08(13)
S2 Au23 S3 169.08(13)
Se2 Au23 Au7 96.28(11)
S2 Au23 Au7 96.28(11)
Se3 Au23 Au7 94.63(10)
S3 Au23 Au7 94.63(10)
Se2 Au23 Au8 86.39(12)
S2 Au23 Au8 86.39(12)
Se3 Au23 Au8 99.81(11)
S3 Au23 Au8 99.81(11)
Au7 Au23 Au8 54.28(4)
Se2 Au23 Au9 138.97(12)
S2 Au23 Au9 138.97(12)
Se3 Au23 Au9 49.46(9)
S3 Au23 Au9 49.46(9)
Au7 Au23 Au9 55.24(4)
Au8 Au23 Au9 53.57(4)
Se17 Au24 Se18 169.30(14)
S17 Au24 S18 169.30(14)
Se17 Au24 Au2 93.27(11)
S17 Au24 Au2 93.27(11)
Se18 Au24 Au2 96.66(12)
S18 Au24 Au2 96.66(12)
Se17 Au24 Au16 82.82(10)
S17 Au24 Au16 82.82(10)
Se18 Au24 Au16 106.22(10)
S18 Au24 Au16 106.22(10)
Au2 Au24 Au16 54.64(4)
Se17 Au24 Au6 138.19(10)
S17 Au24 Au6 138.19(10)
Se18 Au24 Au6 51.96(10)
S18 Au24 Au6 51.96(10)
Au2 Au24 Au6 57.60(4)
Au16 Au24 Au6 56.30(4)
Se14 Au25 Se15 164.57(15)
S14 Au25 S15 164.57(15)
Se14 Au25 Au21 84.88(10)
S14 Au25 Au21 84.88(10)
Se15 Au25 Au21 108.14(10)
S15 Au25 Au21 108.14(10)
Se14 Au25 Au8 141.97(11)
S14 Au25 Au8 141.97(11)
Se15 Au25 Au8 53.44(10)
S15 Au25 Au8 53.44(10)
Au21 Au25 Au8 62.17(5)
Se14 Au25 Au5 90.98(11)
S14 Au25 Au5 90.98(11)
Se15 Au25 Au5 103.33(12)
S15 Au25 Au5 103.33(12)
Au21 Au25 Au5 53.84(4)
Au8 Au25 Au5 55.03(4)
C91 Se16 Au13 99.7(6)
C91 Se16 Au7 105.5(6)
Au13 Se16 Au7 79.46(11)
C73 Se13 Au12 103.1(5)
C73 Se13 Au4 103.4(5)
Au12 Se13 Au4 81.48(11)
C1 Se1 Au15 100.1(8)
C1 Se1 Au10 106.4(7)
Au15 Se1 Au10 78.19(12)
C7 S2 Au23 105.3(6)
C7 S2 Au15 104.7(6)
Au23 S2 Au15 96.25(15)
C7 Se2 Au23 105.3(6)
C7 Se2 Au15 104.7(6)
Au23 Se2 Au15 96.25(15)
C13 S3 Au23 100.2(8)
C13 S3 Au9 104.9(8)
Au23 S3 Au9 83.66(13)
C13 Se3 Au23 100.2(8)
C13 Se3 Au9 104.9(8)
Au23 Se3 Au9 83.66(13)
C19 S4 Au18 100.0(6)
C19 S4 Au3 114.9(8)
Au18 S4 Au3 78.30(12)
C19 Se4 Au18 100.0(6)
C19 Se4 Au3 114.9(8)
Au18 Se4 Au3 78.30(12)
C25 S5 Au19 105.1(6)
C25 S5 Au18 105.3(6)
Au19 S5 Au18 97.33(14)
C25 Se5 Au19 105.1(6)
C25 Se5 Au18 105.3(6)
Au19 Se5 Au18 97.33(14)
C31 S6 Au19 99.4(7)
C31 S6 Au14 105.8(6)
Au19 S6 Au14 82.18(12)
C31 Se6 Au19 99.4(7)
C31 Se6 Au14 105.8(6)
Au19 Se6 Au14 82.18(12)
C37 S7 Au17 105.1(7)
C37 S7 Au16 116.7(9)
Au17 S7 Au16 80.31(12)
C37 Se7 Au17 105.1(7)
C37 Se7 Au16 116.7(9)
Au17 Se7 Au16 80.31(12)
C43 S8 Au17 104.7(8)
C43 S8 Au22 107.7(8)
Au17 S8 Au22 99.23(16)
C43 Se8 Au17 104.7(8)
C43 Se8 Au22 107.7(8)
Au17 Se8 Au22 99.23(16)
C49 S9 Au22 103.3(6)
C49 S9 Au5 105.5(6)
Au22 S9 Au5 79.66(11)
C49 Se9 Au22 103.3(6)
C49 Se9 Au5 105.5(6)
Au22 Se9 Au5 79.66(11)
C55 S10 Au11 100.9(7)
C55 S10 Au21 118.8(7)
Au11 S10 Au21 79.34(12)
C55 Se10 Au11 100.9(7)
C55 Se10 Au21 118.8(7)
Au11 Se10 Au21 79.34(12)
C61 S11 Au20 105.1(7)
C61 S11 Au11 106.5(8)
Au20 S11 Au11 99.92(16)
C61 Se11 Au20 105.1(7)
C61 Se11 Au11 106.5(8)
Au20 Se11 Au11 99.92(16)
C67 S12 Au20 100.3(6)
C67 S12 Au2 104.7(6)
Au20 S12 Au2 78.85(10)
C67 Se12 Au20 100.3(6)
C67 Se12 Au2 104.7(6)
Au20 Se12 Au2 78.85(10)
C79 S14 Au25 106.5(7)
C79 S14 Au12 109.9(7)
Au25 S14 Au12 100.01(15)
C79 Se14 Au25 106.5(7)
C79 Se14 Au12 109.9(7)
Au25 Se14 Au12 100.01(15)
C85 S15 Au25 98.1(10)
C85 S15 Au8 122.3(9)
Au25 S15 Au8 76.28(12)
C85 Se15 Au25 98.1(10)
C85 Se15 Au8 122.3(9)
Au25 Se15 Au8 76.28(12)
C97 S17 Au24 104.7(6)
C97 S17 Au13 104.8(6)
Au24 S17 Au13 99.06(15)
C97 Se17 Au24 104.7(6)
C97 Se17 Au13 104.8(6)
Au24 Se17 Au13 99.06(15)
C103 S18 Au24 100.4(9)
C103 S18 Au6 106.3(10)
Au24 S18 Au6 78.04(12)
C103 Se18 Au24 100.4(9)
C103 Se18 Au6 106.3(10)
Au24 Se18 Au6 78.04(12)
C13 C18 C17 120.0
C18 C13 C14 120.0
C18 C13 Se3 117.4(14)
C14 C13 Se3 122.6(14)
C18 C13 S3 117.4(14)
C14 C13 S3 122.6(14)
C15 C14 C13 120.0
C16 C15 C14 120.0
C15 C16 C17 120.0
C16 C17 C18 120.0
C7 C12 C11 120.0
C8 C7 C12 120.0
C8 C7 S2 122.4(12)
C12 C7 S2 117.4(12)
C8 C7 Se2 122.4(12)
C12 C7 Se2 117.4(12)
C7 C8 C9 120.0
C8 C9 C10 120.0
C11 C10 C9 120.0
C10 C11 C12 120.0
C1 C2 C3 120.0
C6 C1 C2 120.0
C6 C1 Se1 120.4(15)
C2 C1 Se1 119.5(15)
C5 C6 C1 120.0
C4 C5 C6 120.0
C3 C4 C5 120.0
C4 C3 C2 120.0
C20 C19 C24 120.0
C20 C19 Se4 121.0(16)
C24 C19 Se4 118.4(16)
C20 C19 S4 121.0(16)
C24 C19 S4 118.4(16)
C21 C20 C19 120.0
C22 C21 C20 120.0
C21 C22 C23 120.0
C24 C23 C22 120.0
C23 C24 C19 120.0
C26 C27 C28 120.0
C25 C26 C27 120.0
C26 C25 C30 120.0
C26 C25 Se5 119.5(12)
C30 C25 Se5 120.1(11)
C26 C25 S5 119.5(12)
C30 C25 S5 120.1(11)
C29 C30 C25 120.0
C28 C29 C30 120.0
C29 C28 C27 120.0
C31 C32 C33 120.0
C36 C31 C32 120.0
C36 C31 S6 124.5(12)
C32 C31 S6 115.4(12)
C36 C31 Se6 124.5(12)
C32 C31 Se6 115.4(12)
C35 C36 C31 120.0
C36 C35 C34 120.0
C33 C34 C35 120.0
C34 C33 C32 120.0
C94 C95 C96 120.0
C95 C94 C93 120.0
C92 C93 C94 120.0
C91 C92 C93 120.0
C92 C91 C96 120.0
C92 C91 Se16 116.5(11)
C96 C91 Se16 123.5(11)
C91 C96 C95 120.0
C97 C102 C101 120.0
C102 C97 C98 120.0
C102 C97 Se17 117.0(11)
C98 C97 Se17 123.0(11)
C102 C97 S17 117.0(11)
C98 C97 S17 123.0(11)
C97 C98 C99 120.0
C100 C99 C98 120.0
C99 C100 C101 120.0
C100 C101 C102 120.0
C104 C103 C108 120.0
C104 C103 Se18 132.7(19)
C108 C103 Se18 107.2(19)
C104 C103 S18 132.7(19)
C108 C103 S18 107.2(19)
C105 C104 C103 120.0
C104 C105 C106 120.0
C105 C106 C107 120.0
C108 C107 C106 120.0
C107 C108 C103 120.0
C74 C73 C78 120.0
C74 C73 Se13 123.5(11)
C78 C73 Se13 116.5(11)
C73 C74 C75 120.0
C76 C75 C74 120.0
C75 C76 C77 120.0
C78 C77 C76 120.0
C77 C78 C73 120.0
C79 C84 C83 120.0
C84 C79 C80 120.0
C84 C79 Se14 118.8(14)
C80 C79 Se14 121.1(14)
C84 C79 S14 118.8(14)
C80 C79 S14 121.1(14)
C81 C80 C79 120.0
C82 C81 C80 120.0
C81 C82 C83 120.0
C82 C83 C84 120.0
C49 C50 C51 120.0
C50 C49 C54 120.0
C50 C49 Se9 116.7(12)
C54 C49 Se9 123.2(12)
C50 C49 S9 116.7(12)
C54 C49 S9 123.2(12)
C53 C54 C49 120.0
C54 C53 C52 120.0
C53 C52 C51 120.0
C52 C51 C50 120.0
C48 C43 C44 120.0
C48 C43 Se8 120.4(15)
C44 C43 Se8 119.5(15)
C48 C43 S8 120.4(15)
C44 C43 S8 119.5(15)
C47 C48 C43 120.0
C46 C47 C48 120.0
C47 C46 C45 120.0
C44 C45 C46 120.0
C45 C44 C43 120.0
C37 C42 C41 120.0
C42 C37 C38 120.0
C42 C37 Se7 117.2(16)
C38 C37 Se7 122.8(16)
C42 C37 S7 117.2(16)
C38 C37 S7 122.8(16)
C37 C38 C39 120.0
C40 C39 C38 120.0
C39 C40 C41 120.0
C40 C41 C42 120.0
C68 C67 C72 120.0
C68 C67 Se12 115.4(11)
C72 C67 Se12 124.5(12)
C68 C67 S12 115.4(11)
C72 C67 S12 124.5(12)
C67 C68 C69 120.0
C68 C69 C70 120.0
C71 C70 C69 120.0
C70 C71 C72 120.0
C71 C72 C67 120.0
C61 C66 C65 120.0
C66 C61 C62 120.0
C66 C61 Se11 121.8(15)
C62 C61 Se11 117.6(15)
C66 C61 S11 121.8(15)
C62 C61 S11 117.6(15)
C63 C62 C61 120.0
C62 C63 C64 120.0
C63 C64 C65 120.0
C64 C65 C66 120.0
C60 C55 C56 120.0
C60 C55 Se10 121.5(15)
C56 C55 Se10 117.8(15)
C60 C55 S10 121.5(15)
C56 C55 S10 117.8(15)
C55 C60 C59 120.0
C60 C59 C58 120.0
C57 C58 C59 120.0
C58 C57 C56 120.0
C57 C56 C55 120.0
C86 C85 C90 120.0
C86 C85 Se15 121.2(19)
C90 C85 Se15 118.8(19)
C86 C85 S15 121.2(19)
C90 C85 S15 118.8(19)
C85 C86 C87 120.0
C88 C87 C86 120.0
C89 C88 C87 120.0
C88 C89 C90 120.0
C89 C90 C85 120.0
C120 C121 C122 137(7)
C119 C120 C121 120(8)
C120 C119 N1 125(6)

loop_
_geom_bond_atom_site_label_1
_geom_bond_atom_site_label_2
_geom_bond_distance
Au1 Au10 2.7547(17)
Au1 Au5 2.7567(17)
Au1 Au2 2.7704(17)
Au1 Au4 2.7758(17)
Au1 Au9 2.7783(16)
Au1 Au6 2.7832(16)
Au1 Au3 2.7861(17)
Au1 Au7 2.7868(17)
Au1 Au14 2.7868(16)
Au1 Au16 2.7879(17)
Au1 Au8 2.7971(16)
Au1 Au21 2.8075(17)
Au2 Se12 2.495(3)
Au2 S12 2.495(3)
Au2 Au16 2.8283(19)
Au2 Au7 2.9175(16)
Au2 Au14 2.939(2)
Au2 Au10 2.9557(18)
Au2 Au6 2.9705(18)
Au2 Au13 3.072(2)
Au2 Au24 3.079(2)
Au2 Au20 3.124(2)
Au3 Se4 2.505(4)
Au3 S4 2.505(4)
Au3 Au9 2.8333(18)
Au3 Au16 2.8797(19)
Au3 Au6 2.9422(18)
Au3 Au4 2.960(2)
Au3 Au5 3.0055(18)
Au3 Au17 3.075(2)
Au3 Au18 3.1124(19)
Au3 Au22 3.2176(18)
Au4 Se13 2.483(4)
Au4 Au6 2.8072(18)
Au4 Au21 2.8933(18)
Au4 Au5 2.9249(16)
Au4 Au14 2.9966(19)
Au4 Au18 3.0226(19)
Au4 Au19 3.1033(16)
Au4 Au12 3.2042(18)
Au5 Se9 2.478(3)
Au5 S9 2.478(3)
Au5 Au21 2.8382(19)
Au5 Au8 2.8999(18)
Au5 Au9 2.986(2)
Au5 Au12 3.107(2)
Au5 Au22 3.142(2)
Au5 Au25 3.219(2)
Au6 Se18 2.485(4)
Au6 S18 2.485(4)
Au6 Au16 2.9108(19)
Au6 Au14 2.963(2)
Au6 Au24 3.087(2)
Au6 Au19 3.127(2)
Au6 Au18 3.154(2)
Au7 Se16 2.490(4)
Au7 Au8 2.8180(18)
Au7 Au10 2.9195(19)
Au7 Au9 2.9415(19)
Au7 Au16 3.0230(18)
Au7 Au23 3.0776(17)
Au7 Au15 3.101(2)
Au7 Au13 3.1334(18)
Au8 Se15 2.522(4)
Au8 S15 2.522(4)
Au8 Au9 2.8685(19)
Au8 Au10 2.9808(18)
Au8 Au25 3.050(2)
Au8 Au23 3.099(2)
Au8 Au21 3.1451(19)
Au8 Au15 3.218(2)
Au9 Se3 2.491(4)
Au9 S3 2.491(4)
Au9 Au16 2.9664(17)
Au9 Au17 2.992(2)
Au9 Au22 3.181(2)
Au9 Au23 3.2578(19)
Au10 Se1 2.510(4)
Au10 Au14 2.8120(18)
Au10 Au21 2.9501(19)
Au10 Au11 3.007(2)
Au10 Au15 3.1048(19)
Au10 Au20 3.2540(19)
Au11 Se11 2.381(4)
Au11 S11 2.381(4)
Au11 Se10 2.424(4)
Au11 S10 2.424(4)
Au11 Au21 3.168(2)
Au11 Au14 3.180(2)
Au12 Se14 2.399(4)
Au12 S14 2.399(4)
Au12 Se13 2.426(4)
Au12 Au21 3.0625(19)
Au13 Se17 2.393(4)
Au13 S17 2.393(4)
Au13 Se16 2.411(4)
Au13 Au16 3.162(2)
Au14 Se6 2.472(4)
Au14 S6 2.472(4)
Au14 Au21 2.8765(17)
Au14 Au20 3.118(2)
Au14 Au19 3.2134(19)
Au15 Se2 2.402(4)
Au15 S2 2.402(4)
Au15 Se1 2.411(4)
Au16 Se7 2.488(4)
Au16 S7 2.488(4)
Au16 Au24 3.0834(17)
Au16 Au17 3.162(2)
Au17 Se8 2.377(4)
Au17 S8 2.377(4)
Au17 Se7 2.415(4)
Au17 S7 2.415(4)
Au18 Se5 2.402(4)
Au18 S5 2.402(4)
Au18 Se4 2.423(4)
Au18 S4 2.423(4)
Au19 Se5 2.398(4)
Au19 S5 2.398(4)
Au19 Se6 2.416(4)
Au19 S6 2.416(4)
Au20 Se11 2.380(4)
Au20 S11 2.380(4)
Au20 Se12 2.423(4)
Au20 S12 2.423(4)
Au21 Se10 2.537(4)
Au21 S10 2.537(4)
Au21 Au25 3.0409(18)
Au22 Se8 2.399(5)
Au22 S8 2.399(5)
Au22 Se9 2.427(4)
Au22 S9 2.427(4)
Au23 Se2 2.384(5)
Au23 S2 2.384(5)
Au23 Se3 2.393(4)
Au23 S3 2.393(4)
Au24 Se17 2.391(4)
Au24 S17 2.391(4)
Au24 Se18 2.417(4)
Au24 S18 2.417(4)
Au25 Se14 2.378(5)
Au25 S14 2.378(5)
Au25 Se15 2.415(5)
Au25 S15 2.415(5)
Se16 C91 1.923(13)
Se13 C73 1.909(13)
Se1 C1 1.895(16)
S2 C7 1.924(15)
Se2 C7 1.924(15)
S3 C13 1.921(17)
Se3 C13 1.921(17)
S4 C19 1.809(17)
Se4 C19 1.809(17)
S5 C25 1.922(15)
Se5 C25 1.922(15)
S6 C31 1.924(14)
Se6 C31 1.924(14)
S7 C37 1.799(17)
Se7 C37 1.799(17)
S8 C43 1.930(17)
Se8 C43 1.930(17)
S9 C49 1.913(15)
Se9 C49 1.913(15)
S10 C55 1.938(17)
Se10 C55 1.938(17)
S11 C61 1.893(17)
Se11 C61 1.893(17)
S12 C67 1.888(15)
Se12 C67 1.888(15)
S14 C79 1.842(15)
Se14 C79 1.842(15)
S15 C85 1.867(19)
Se15 C85 1.867(19)
S17 C97 1.864(14)
Se17 C97 1.864(14)
S18 C103 1.64(2)
Se18 C103 1.64(2)
C18 C13 1.3900
C18 C17 1.3900
C13 C14 1.3900
C14 C15 1.3900
C15 C16 1.3900
C16 C17 1.3900
C12 C7 1.3900
C12 C11 1.3900
C7 C8 1.3900
C8 C9 1.3900
C9 C10 1.3900
C10 C11 1.3900
C2 C1 1.3900
C2 C3 1.3900
C1 C6 1.3900
C6 C5 1.3900
C5 C4 1.3900
C4 C3 1.3900
C19 C20 1.3900
C19 C24 1.3900
C20 C21 1.3900
C21 C22 1.3900
C22 C23 1.3900
C23 C24 1.3900
C27 C26 1.3900
C27 C28 1.3900
C26 C25 1.3900
C25 C30 1.3900
C30 C29 1.3900
C29 C28 1.3900
C32 C31 1.3900
C32 C33 1.3900
C31 C36 1.3900
C36 C35 1.3900
C35 C34 1.3900
C34 C33 1.3900
C95 C94 1.3900
C95 C96 1.3900
C94 C93 1.3900
C93 C92 1.3900
C92 C91 1.3900
C91 C96 1.3900
C102 C97 1.3900
C102 C101 1.3900
C97 C98 1.3900
C98 C99 1.3900
C99 C100 1.3900
C100 C101 1.3900
C103 C104 1.3900
C103 C108 1.3900
C104 C105 1.3900
C105 C106 1.3900
C106 C107 1.3900
C107 C108 1.3900
C73 C74 1.3900
C73 C78 1.3900
C74 C75 1.3900
C75 C76 1.3900
C76 C77 1.3900
C77 C78 1.3900
C84 C79 1.3900
C84 C83 1.3900
C79 C80 1.3900
C80 C81 1.3900
C81 C82 1.3900
C82 C83 1.3900
C50 C49 1.3900
C50 C51 1.3900
C49 C54 1.3900
C54 C53 1.3900
C53 C52 1.3900
C52 C51 1.3900
C43 C48 1.3900
C43 C44 1.3900
C48 C47 1.3900
C47 C46 1.3900
C46 C45 1.3900
C45 C44 1.3900
C42 C37 1.3900
C42 C41 1.3900
C37 C38 1.3900
C38 C39 1.3900
C39 C40 1.3900
C40 C41 1.3900
C67 C68 1.3900
C67 C72 1.3900
C68 C69 1.3900
C69 C70 1.3900
C70 C71 1.3900
C71 C72 1.3900
C66 C61 1.3900
C66 C65 1.3900
C61 C62 1.3900
C62 C63 1.3900
C63 C64 1.3900
C64 C65 1.3900
C55 C60 1.3900
C55 C56 1.3900
C60 C59 1.3900
C59 C58 1.3900
C58 C57 1.3900
C57 C56 1.3900
C85 C86 1.3900
C85 C90 1.3900
C86 C87 1.3900
C87 C88 1.3900
C88 C89 1.3900
C89 C90 1.3900
C121 C120 1.60(9)
C121 C122 1.96(8)
C120 C119 1.53(10)
C119 N1 1.85(8)
C127 C126 1.81(13)
C114 C113 1.86(7)
